data_4086233
loop_
_publ_author_name
'Corbey, Jordan F.'
'Woen, David H.'
'Palumbo, Chad T.'
'Fieser, Megan E.'
'Ziller, Joseph W.'
'Furche, Filipp'
'Evans, William J.'

_publ_section_title
;
 Ligand Effects in the Synthesis of Ln2+Complexes by Reduction of
 Tris(cyclopentadienyl) Precursors Including C--H Bond Activation of an
 Indenyl Anion
;
_journal_issue 15
_journal_name_full Organometallics
_journal_page_first 3909
_journal_paper_doi 10.1021/acs.organomet.5b00500
_journal_volume 34
_journal_year 2015
_chemical_formula_sum 'C50.33 H93.67 K N2 O7.33 Si4 Y'
_chemical_formula_weight 1084.64
_space_group_crystal_system triclinic
_space_group_IT_number 2
_space_group_name_Hall '-P 1'
_space_group_name_H-M_alt 'P -1'
_symmetry_space_group_name_Hall '-P 1'
_symmetry_space_group_name_H-M 'P -1'
_atom_sites_solution_hydrogens geom
_atom_sites_solution_primary direct
_atom_sites_solution_secondary difmap
_audit_creation_method SHELXL-2014/7
_cell_angle_alpha 116.1434(11)
_cell_angle_beta 91.3921(12)
_cell_angle_gamma 94.2639(12)
_cell_formula_units_Z 6
_cell_length_a 11.7555(10)
_cell_length_b 27.604(2)
_cell_length_c 30.637(3)
_cell_measurement_reflns_used 9698
_cell_measurement_temperature 88(2)
_cell_measurement_theta_max 27.09
_cell_measurement_theta_min 2.20
_cell_volume 8881.8(13)
_computing_cell_refinement 'Bruker SAINT 8.34a, 2013'
_computing_data_collection 'Bruker APEX2 2014.9-0, 2014'
_computing_data_reduction 'Bruker SAINT 8.34a, 2013'
_computing_molecular_graphics 'Bruker SHELXTL'
_computing_publication_material 'Bruker SHELXTL'
_computing_structure_refinement 'SHELXL-2014/7 (Sheldrick, 2014)'
_computing_structure_solution 'Bruker SHELXTL 2013/1'
_diffrn_ambient_temperature 88(2)
_diffrn_measured_fraction_theta_full 0.999
_diffrn_measured_fraction_theta_max 0.966
_diffrn_measurement_device_type 'Bruker SMART APEX II CCD'
_diffrn_measurement_method '\f and \w scans'
_diffrn_radiation_type MoK\a
_diffrn_radiation_wavelength 0.71073
_diffrn_reflns_av_R_equivalents 0.0697
_diffrn_reflns_av_unetI/netI 0.1022
_diffrn_reflns_laue_measured_fraction_full 0.999
_diffrn_reflns_laue_measured_fraction_max 0.966
_diffrn_reflns_limit_h_max 15
_diffrn_reflns_limit_h_min -15
_diffrn_reflns_limit_k_max 36
_diffrn_reflns_limit_k_min -35
_diffrn_reflns_limit_l_max 40
_diffrn_reflns_limit_l_min -39
_diffrn_reflns_number 109400
_diffrn_reflns_point_group_measured_fraction_full 0.999
_diffrn_reflns_point_group_measured_fraction_max 0.966
_diffrn_reflns_theta_full 25.242
_diffrn_reflns_theta_max 28.328
_diffrn_reflns_theta_min 1.479
_diffrn_source 'fine-focus sealed tube'
_exptl_absorpt_coefficient_mu 1.183
_exptl_absorpt_correction_T_max 1.0000
_exptl_absorpt_correction_T_min 0.7155
_exptl_absorpt_correction_type numerical
_exptl_absorpt_process_details 'Bruker SADABS 2014/4'
_exptl_crystal_colour black
_exptl_crystal_density_diffrn 1.217
_exptl_crystal_density_meas ?
_exptl_crystal_density_method not_measured
_exptl_crystal_description spear
_exptl_crystal_F_000 3494
_exptl_crystal_size_max 0.280
_exptl_crystal_size_mid 0.232
_exptl_crystal_size_min 0.096
_refine_diff_density_max 1.663
_refine_diff_density_min -1.547
_refine_diff_density_rms 0.116
_refine_ls_extinction_method none
_refine_ls_goodness_of_fit_ref 1.001
_refine_ls_hydrogen_treatment constr
_refine_ls_matrix_type full
_refine_ls_number_parameters 1797
_refine_ls_number_reflns 42773
_refine_ls_number_restraints 0
_refine_ls_restrained_S_all 1.001
_refine_ls_R_factor_all 0.1094
_refine_ls_R_factor_gt 0.0625
_refine_ls_shift/su_max 0.001
_refine_ls_shift/su_mean 0.000
_refine_ls_structure_factor_coef Fsqd
_refine_ls_weighting_details 'w=1/[\s^2^(Fo^2^)+(0.0899P)^2^] where P=(Fo^2^+2Fc^2^)/3'
_refine_ls_weighting_scheme calc
_refine_ls_wR_factor_gt 0.1450
_refine_ls_wR_factor_ref 0.1672
_reflns_Friedel_coverage 0.000
_reflns_number_gt 27921
_reflns_number_total 42773
_reflns_threshold_expression 'I > 2\s(I)'
_cod_data_source_file om5b00500_si_011.cif
_cod_data_source_block ctp3
_cod_depositor_comments
;
The following automatic conversions were performed:

'_exptl_crystal_density_meas' value 'not_measured' was changed to '?'
- the value is perceived as not measured.

Automatic conversion script
Id: cif_fix_values 3271 2015-04-21 07:52:19Z andrius 
;
_cod_database_code 4086233
_shelx_shelxl_version_number 2014/7
_shelx_space_group_comment
; 
The symmetry employed for this shelxl refinement is uniquely defined 
by the following loop, which should always be used as a source of 
symmetry information in preference to the above space-group names. 
They are only intended as comments. 
;
_shelx_estimated_absorpt_t_min 0.733
_shelx_estimated_absorpt_t_max 0.895

loop_
_space_group_symop_operation_xyz
'x, y, z'
'-x, -y, -z'

loop_
_atom_site_label
_atom_site_type_symbol
_atom_site_fract_x
_atom_site_fract_y
_atom_site_fract_z
_atom_site_U_iso_or_equiv
_atom_site_adp_type
_atom_site_occupancy
_atom_site_site_symmetry_order
_atom_site_calc_flag
_atom_site_refinement_flags_posn
_atom_site_refinement_flags_adp
_atom_site_refinement_flags_occupancy
_atom_site_disorder_assembly
_atom_site_disorder_group
Y1 Y 1.91715(3) -0.21013(2) -0.63889(2) 0.01399(8) Uani 1 1 d . . . . .
Y1A Y 1.09527(3) -0.53733(2) -0.67952(2) 0.01548(8) Uani 1 1 d . . . . .
Y1B Y 1.16494(3) 0.18832(2) -0.01464(2) 0.01503(8) Uani 1 1 d . . . . .
K1 K 1.45584(6) -0.23011(3) -0.42146(3) 0.01738(16) Uani 1 1 d . . . . .
K1A K 0.99124(6) -0.11038(3) -0.30340(3) 0.01529(16) Uani 1 1 d . . . . .
K1B K 0.75358(6) 0.47536(3) 0.04311(3) 0.01563(16) Uani 1 1 d . . . . .
Si1 Si 2.17143(9) -0.08152(4) -0.58078(4) 0.0224(2) Uani 1 1 d . . . . .
Si1A Si 0.79378(9) -0.59970(4) -0.77046(4) 0.0216(2) Uani 1 1 d . . . . .
Si1B Si 1.11561(9) 0.17343(4) 0.11146(4) 0.0196(2) Uani 1 1 d . . . . .
Si2 Si 1.68190(8) -0.11080(4) -0.63225(4) 0.0190(2) Uani 1 1 d . . . . .
Si2A Si 1.26707(8) -0.55170(4) -0.79598(4) 0.0185(2) Uani 1 1 d . . . . .
Si2B Si 1.49457(9) 0.23981(4) 0.02206(4) 0.0224(2) Uani 1 1 d . . . . .
Si3 Si 1.64439(8) -0.32857(4) -0.69160(4) 0.0202(2) Uani 1 1 d . . . . .
Si3A Si 0.92235(9) -0.44596(4) -0.56687(4) 0.0218(2) Uani 1 1 d . . . . .
Si3B Si 1.22350(9) 0.20101(4) -0.14243(4) 0.0185(2) Uani 1 1 d . . . . .
Si4 Si 2.13670(8) -0.30868(4) -0.72250(4) 0.0157(2) Uani 1 1 d . . . . .
Si4A Si 1.40234(9) -0.47863(4) -0.59760(4) 0.0239(2) Uani 1 1 d . . . . .
Si4B Si 0.93423(8) 0.05992(4) -0.08575(4) 0.0178(2) Uani 1 1 d . . . . .
N1 N 1.4843(3) -0.13513(13) -0.44600(12) 0.0232(7) Uani 1 1 d . . . . .
N1A N 0.9960(2) -0.00113(12) -0.29744(10) 0.0171(6) Uani 1 1 d . . . . .
N1B N 0.8089(2) 0.56471(12) 0.14318(10) 0.0182(6) Uani 1 1 d . . . . .
N2 N 1.4307(3) -0.32302(12) -0.39454(11) 0.0215(7) Uani 1 1 d . . . . .
N2A N 0.9808(3) -0.22084(12) -0.30911(11) 0.0225(7) Uani 1 1 d . . . . .
N2B N 0.6946(2) 0.38612(12) -0.06004(11) 0.0184(7) Uani 1 1 d . . . . .
O1 O 1.4077(2) -0.12578(10) -0.35372(10) 0.0248(6) Uani 1 1 d . . . . .
O1A O 0.7785(2) -0.06881(11) -0.31009(11) 0.0307(7) Uani 1 1 d . . . . .
O1B O 0.8658(2) 0.45488(10) 0.11171(9) 0.0217(6) Uani 1 1 d . . . . .
O2 O 1.3555(2) -0.21481(10) -0.33277(9) 0.0219(6) Uani 1 1 d . . . . .
O2B O 0.8410(2) 0.37561(10) 0.01461(9) 0.0215(6) Uani 1 1 d . . . . .
O3 O 1.6626(2) -0.20535(10) -0.45436(9) 0.0216(6) Uani 1 1 d . . . . .
O3A O 1.1048(2) -0.02511(10) -0.22341(9) 0.0194(5) Uani 1 1 d . . . . .
O3B O 0.5721(2) 0.52016(10) 0.10246(8) 0.0187(5) Uani 1 1 d . . . . .
O4 O 1.6481(2) -0.28447(10) -0.41979(9) 0.0225(6) Uani 1 1 d . . . . .
O4A O 1.1308(2) -0.13036(10) -0.23700(9) 0.0205(6) Uani 1 1 d . . . . .
O4B O 0.5307(2) 0.42536(10) 0.01253(9) 0.0190(5) Uani 1 1 d . . . . .
O5 O 1.3217(2) -0.23339(10) -0.49956(9) 0.0233(6) Uani 1 1 d . . . . .
O5A O 1.0843(2) -0.09227(9) -0.38046(8) 0.0164(5) Uani 1 1 d . . . . .
O5B O 0.8902(2) 0.57249(9) 0.05553(8) 0.0172(5) Uani 1 1 d . . . . .
O6 O 1.3189(2) -0.32375(10) -0.47936(9) 0.0223(6) Uani 1 1 d . . . . .
O6A O 1.0304(2) -0.19795(10) -0.39191(9) 0.0191(5) Uani 1 1 d . . . . .
O6B O 0.8022(2) 0.49469(10) -0.03846(9) 0.0199(6) Uani 1 1 d . . . . .
O7 O 1.4203(9) -0.2240(4) -0.1784(4) 0.095(3) Uiso 0.5 1 d . . P A 1
O7' O 1.4931(10) -0.2034(4) -0.1473(4) 0.104(3) Uiso 0.5 1 d . . P A 2
O7A O 1.4834(3) -0.02941(12) -0.21432(11) 0.0393(8) Uani 1 1 d . . . . .
O7B O 0.7003(3) 0.10781(12) -0.22845(11) 0.0396(8) Uani 1 1 d . . . . .
C1 C 1.8304(3) -0.20871(15) -0.55821(13) 0.0211(8) Uani 1 1 d . . . . .
H1A H 1.7508 -0.2008 -0.5483 0.025 Uiso 1 1 calc R U . . .
C1A C 1.0311(4) -0.64318(14) -0.71033(14) 0.0257(9) Uani 1 1 d . . . . .
H1AA H 0.9748 -0.6657 -0.7383 0.031 Uiso 1 1 calc R U . . .
C1B C 1.0898(3) 0.28132(15) 0.05402(13) 0.0230(8) Uani 1 1 d . . . . .
H1BA H 1.1166 0.2997 0.0893 0.028 Uiso 1 1 calc R U . . .
C2 C 1.9278(3) -0.17058(16) -0.54155(12) 0.0212(8) Uani 1 1 d . . . . .
H2A H 1.9284 -0.1315 -0.5179 0.025 Uiso 1 1 calc R U . . .
C2A C 1.0058(4) -0.61806(15) -0.66079(16) 0.0315(10) Uani 1 1 d . . . . .
H2AA H 0.9292 -0.6201 -0.6479 0.038 Uiso 1 1 calc R U . . .
C2B C 1.1309(3) 0.29513(14) 0.01791(13) 0.0212(8) Uani 1 1 d . . . . .
H2BA H 1.1911 0.3251 0.0232 0.025 Uiso 1 1 calc R U . . .
C3 C 2.0254(3) -0.19972(16) -0.55608(13) 0.0233(8) Uani 1 1 d . . . . .
H3A H 2.1062 -0.1841 -0.5448 0.028 Uiso 1 1 calc R U . . .
C3A C 1.1114(4) -0.60142(16) -0.63317(15) 0.0369(11) Uani 1 1 d . . . . .
H3AA H 1.1215 -0.5882 -0.5971 0.044 Uiso 1 1 calc R U . . .
C3B C 1.0556(3) 0.26685(15) -0.02442(14) 0.0212(8) Uani 1 1 d . . . . .
H3BA H 1.0547 0.2737 -0.0539 0.025 Uiso 1 1 calc R U . . .
C4 C 1.9883(3) -0.25525(16) -0.57976(13) 0.0230(8) Uani 1 1 d . . . . .
H4A H 2.0388 -0.2854 -0.5892 0.028 Uiso 1 1 calc R U . . .
C4A C 1.1990(4) -0.61479(16) -0.66516(17) 0.0337(11) Uani 1 1 d . . . . .
H4AA H 1.2819 -0.6127 -0.6557 0.040 Uiso 1 1 calc R U . . .
C4B C 0.9719(3) 0.23516(15) -0.01464(14) 0.0242(9) Uani 1 1 d . . . . .
H4BA H 0.9006 0.2164 -0.0356 0.029 Uiso 1 1 calc R U . . .
C5 C 1.8691(3) -0.26100(16) -0.58096(13) 0.0216(8) Uani 1 1 d . . . . .
H5A H 1.8204 -0.2960 -0.5913 0.026 Uiso 1 1 calc R U . . .
C5A C 1.1497(4) -0.64003(15) -0.71250(15) 0.0301(10) Uani 1 1 d . . . . .
H5AA H 1.1915 -0.6597 -0.7424 0.036 Uiso 1 1 calc R U . . .
C5B C 0.9928(3) 0.24345(15) 0.03382(14) 0.0233(8) Uani 1 1 d . . . . .
H5BA H 0.9384 0.2317 0.0527 0.028 Uiso 1 1 calc R U . . .
C6 C 1.9217(3) -0.09798(14) -0.59881(13) 0.0173(7) Uani 1 1 d . . . . .
H6A H 1.9072 -0.0740 -0.5642 0.021 Uiso 1 1 calc R U . . .
C6A C 1.0390(3) -0.58372(15) -0.77811(12) 0.0167(7) Uani 1 1 d . . . . .
H6AA H 1.0440 -0.6227 -0.8009 0.020 Uiso 1 1 calc R U . . .
C6B C 1.2914(3) 0.21925(15) 0.06900(13) 0.0197(8) Uani 1 1 d . . . . .
H6BA H 1.2971 0.2566 0.0966 0.024 Uiso 1 1 calc R U . . .
C7 C 2.0327(3) -0.10832(14) -0.61702(13) 0.0183(8) Uani 1 1 d . . . . .
C7A C 0.9363(3) -0.56105(14) -0.75720(12) 0.0161(7) Uani 1 1 d . . . . .
C7B C 1.3700(3) 0.20105(15) 0.03086(13) 0.0194(8) Uani 1 1 d . . . . .
C8 C 2.0139(3) -0.13689(14) -0.66858(13) 0.0186(8) Uani 1 1 d . . . . .
H8A H 2.0752 -0.1444 -0.6921 0.022 Uiso 1 1 calc R U . . .
C8A C 0.9636(3) -0.50369(15) -0.73354(13) 0.0175(7) Uani 1 1 d . . . . .
H8AA H 0.9067 -0.4763 -0.7203 0.021 Uiso 1 1 calc R U . . .
C8B C 1.3442(3) 0.14349(15) 0.00605(13) 0.0177(8) Uani 1 1 d . . . . .
H8BA H 1.3919 0.1177 -0.0187 0.021 Uiso 1 1 calc R U . . .
C9 C 1.8968(3) -0.14346(14) -0.68125(13) 0.0161(7) Uani 1 1 d . . . . .
H9A H 1.8628 -0.1550 -0.7150 0.019 Uiso 1 1 calc R U . . .
C9A C 1.0794(3) -0.49189(14) -0.74047(12) 0.0154(7) Uani 1 1 d . . . . .
H9AA H 1.1154 -0.4552 -0.7339 0.019 Uiso 1 1 calc R U . . .
C9B C 1.2513(3) 0.12827(15) 0.02692(13) 0.0178(8) Uani 1 1 d . . . . .
H9BA H 1.2228 0.0901 0.0189 0.021 Uiso 1 1 calc R U . . .
C10 C 1.8355(3) -0.12064(14) -0.63803(13) 0.0169(7) Uani 1 1 d . . . . .
C10A C 1.1286(3) -0.54148(14) -0.76699(13) 0.0164(7) Uani 1 1 d . . . . .
C10B C 1.2168(3) 0.17501(14) 0.06650(13) 0.0178(8) Uani 1 1 d . . . . .
C11 C 2.2364(4) -0.0192(2) -0.58381(19) 0.0482(14) Uani 1 1 d . . . . .
H11A H 2.3056 -0.0048 -0.5619 0.072 Uiso 1 1 calc R U . . .
H11B H 2.1814 0.0082 -0.5739 0.072 Uiso 1 1 calc R U . . .
H11C H 2.2561 -0.0283 -0.6173 0.072 Uiso 1 1 calc R U . . .
C11A C 0.6921(3) -0.5682(2) -0.79557(19) 0.0429(12) Uani 1 1 d . . . . .
H11D H 0.6175 -0.5895 -0.8039 0.064 Uiso 1 1 calc R U . . .
H11E H 0.7216 -0.5673 -0.8249 0.064 Uiso 1 1 calc R U . . .
H11F H 0.6837 -0.5311 -0.7711 0.064 Uiso 1 1 calc R U . . .
C11B C 1.6221(3) 0.2439(2) 0.06194(16) 0.0394(11) Uani 1 1 d . . . . .
H11G H 1.6885 0.2618 0.0544 0.059 Uiso 1 1 calc R U . . .
H11H H 1.6380 0.2072 0.0561 0.059 Uiso 1 1 calc R U . . .
H11I H 1.6063 0.2647 0.0962 0.059 Uiso 1 1 calc R U . . .
C12 C 2.1532(3) -0.06088(17) -0.51482(14) 0.0320(10) Uani 1 1 d . . . . .
H12A H 2.2271 -0.0459 -0.4964 0.048 Uiso 1 1 calc R U . . .
H12B H 2.1242 -0.0926 -0.5104 0.048 Uiso 1 1 calc R U . . .
H12C H 2.0987 -0.0333 -0.5030 0.048 Uiso 1 1 calc R U . . .
C12A C 0.7296(4) -0.6024(2) -0.71654(16) 0.0410(12) Uani 1 1 d . . . . .
H12D H 0.6509 -0.6193 -0.7256 0.061 Uiso 1 1 calc R U . . .
H12E H 0.7296 -0.5655 -0.6903 0.061 Uiso 1 1 calc R U . . .
H12F H 0.7745 -0.6238 -0.7053 0.061 Uiso 1 1 calc R U . . .
C12B C 1.4630(4) 0.31104(16) 0.03766(16) 0.0315(10) Uani 1 1 d . . . . .
H12G H 1.5330 0.3321 0.0368 0.047 Uiso 1 1 calc R U . . .
H12H H 1.4346 0.3276 0.0704 0.047 Uiso 1 1 calc R U . . .
H12I H 1.4049 0.3106 0.0139 0.047 Uiso 1 1 calc R U . . .
C13 C 2.2793(3) -0.13198(18) -0.60397(16) 0.0333(10) Uani 1 1 d . . . . .
H13A H 2.3476 -0.1191 -0.5815 0.050 Uiso 1 1 calc R U . . .
H13B H 2.3001 -0.1365 -0.6362 0.050 Uiso 1 1 calc R U . . .
H13C H 2.2469 -0.1669 -0.6063 0.050 Uiso 1 1 calc R U . . .
C13A C 0.8057(3) -0.67078(17) -0.81751(16) 0.0353(11) Uani 1 1 d . . . . .
H13D H 0.7291 -0.6897 -0.8289 0.053 Uiso 1 1 calc R U . . .
H13E H 0.8492 -0.6898 -0.8032 0.053 Uiso 1 1 calc R U . . .
H13F H 0.8452 -0.6700 -0.8451 0.053 Uiso 1 1 calc R U . . .
C13B C 1.5404(3) 0.20444(17) -0.04199(14) 0.0293(9) Uani 1 1 d . . . . .
H13G H 1.6076 0.2251 -0.0458 0.044 Uiso 1 1 calc R U . . .
H13H H 1.4780 0.2018 -0.0650 0.044 Uiso 1 1 calc R U . . .
H13I H 1.5596 0.1680 -0.0486 0.044 Uiso 1 1 calc R U . . .
C14 C 1.6454(4) -0.09453(18) -0.56874(15) 0.0337(10) Uani 1 1 d . . . . .
H14A H 1.5655 -0.0864 -0.5648 0.051 Uiso 1 1 calc R U . . .
H14B H 1.6953 -0.0630 -0.5458 0.051 Uiso 1 1 calc R U . . .
H14C H 1.6562 -0.1257 -0.5622 0.051 Uiso 1 1 calc R U . . .
C14A C 1.3656(3) -0.48817(16) -0.76703(15) 0.0275(9) Uani 1 1 d . . . . .
H14D H 1.4400 -0.4948 -0.7812 0.041 Uiso 1 1 calc R U . . .
H14E H 1.3753 -0.4768 -0.7319 0.041 Uiso 1 1 calc R U . . .
H14F H 1.3333 -0.4596 -0.7727 0.041 Uiso 1 1 calc R U . . .
C14B C 1.0895(4) 0.24414(16) 0.15586(14) 0.0304(10) Uani 1 1 d . . . . .
H14G H 1.0494 0.2431 0.1831 0.046 Uiso 1 1 calc R U . . .
H14H H 1.0427 0.2600 0.1395 0.046 Uiso 1 1 calc R U . . .
H14I H 1.1628 0.2663 0.1681 0.046 Uiso 1 1 calc R U . . .
C15 C 1.6449(3) -0.05332(18) -0.64521(19) 0.0395(12) Uani 1 1 d . . . . .
H15A H 1.5628 -0.0495 -0.6422 0.059 Uiso 1 1 calc R U . . .
H15B H 1.6642 -0.0607 -0.6784 0.059 Uiso 1 1 calc R U . . .
H15C H 1.6882 -0.0197 -0.6219 0.059 Uiso 1 1 calc R U . . .
C15A C 1.2398(3) -0.56968(17) -0.86227(14) 0.0261(9) Uani 1 1 d . . . . .
H15D H 1.3105 -0.5798 -0.8790 0.039 Uiso 1 1 calc R U . . .
H15E H 1.2142 -0.5384 -0.8655 0.039 Uiso 1 1 calc R U . . .
H15F H 1.1806 -0.6002 -0.8769 0.039 Uiso 1 1 calc R U . . .
C15B C 1.1801(3) 0.13758(16) 0.14453(14) 0.0272(9) Uani 1 1 d . . . . .
H15G H 1.1231 0.1309 0.1646 0.041 Uiso 1 1 calc R U . . .
H15H H 1.2464 0.1602 0.1655 0.041 Uiso 1 1 calc R U . . .
H15I H 1.2042 0.1030 0.1208 0.041 Uiso 1 1 calc R U . . .
C16 C 1.5875(3) -0.17120(16) -0.67609(15) 0.0273(9) Uani 1 1 d . . . . .
H16A H 1.5073 -0.1643 -0.6706 0.041 Uiso 1 1 calc R U . . .
H16B H 1.6027 -0.2029 -0.6711 0.041 Uiso 1 1 calc R U . . .
H16C H 1.6029 -0.1781 -0.7095 0.041 Uiso 1 1 calc R U . . .
C16A C 1.3373(3) -0.60985(16) -0.79516(15) 0.0297(9) Uani 1 1 d . . . . .
H16D H 1.4066 -0.6150 -0.8133 0.045 Uiso 1 1 calc R U . . .
H16E H 1.2845 -0.6429 -0.8104 0.045 Uiso 1 1 calc R U . . .
H16F H 1.3578 -0.6022 -0.7614 0.045 Uiso 1 1 calc R U . . .
C16B C 0.9745(3) 0.13446(16) 0.08272(14) 0.0257(9) Uani 1 1 d . . . . .
H16G H 0.9231 0.1373 0.1083 0.038 Uiso 1 1 calc R U . . .
H16H H 0.9859 0.0963 0.0626 0.038 Uiso 1 1 calc R U . . .
H16I H 0.9408 0.1495 0.0623 0.038 Uiso 1 1 calc R U . . .
C17 C 1.8963(3) -0.31903(14) -0.69527(12) 0.0157(7) Uani 1 1 d . . . . .
H17A H 1.9081 -0.3463 -0.6828 0.019 Uiso 1 1 calc R U . . .
C17A C 1.1576(3) -0.47507(14) -0.58441(12) 0.0162(7) Uani 1 1 d . . . . .
H17B H 1.1611 -0.4888 -0.5592 0.019 Uiso 1 1 calc R U . . .
C17B C 1.0643(3) 0.14108(14) -0.10777(12) 0.0160(7) Uani 1 1 d . . . . .
H17C H 0.9950 0.1534 -0.1180 0.019 Uiso 1 1 calc R U . . .
C18 C 1.7880(3) -0.30310(14) -0.70232(12) 0.0161(7) Uani 1 1 d . . . . .
C18A C 1.0610(3) -0.45305(14) -0.59525(12) 0.0167(7) Uani 1 1 d . . . . .
C18B C 1.1783(3) 0.15689(14) -0.11373(12) 0.0158(7) Uani 1 1 d . . . . .
C19 C 1.8074(3) -0.27175(14) -0.72850(12) 0.0166(7) Uani 1 1 d . . . . .
H19A H 1.7462 -0.2598 -0.7437 0.020 Uiso 1 1 calc R U . . .
C19A C 1.1006(3) -0.42870(14) -0.62550(13) 0.0167(7) Uani 1 1 d . . . . .
H19B H 1.0575 -0.4040 -0.6343 0.020 Uiso 1 1 calc R U . . .
C19B C 1.2484(3) 0.12343(14) -0.10165(12) 0.0158(7) Uani 1 1 d . . . . .
H19C H 1.3313 0.1199 -0.1078 0.019 Uiso 1 1 calc R U . . .
C20 C 1.9242(3) -0.26838(14) -0.73632(12) 0.0152(7) Uani 1 1 d . . . . .
H20A H 1.9581 -0.2541 -0.7585 0.018 Uiso 1 1 calc R U . . .
C20A C 1.2157(3) -0.43732(14) -0.63369(13) 0.0172(7) Uani 1 1 d . . . . .
H20B H 1.2662 -0.4205 -0.6501 0.021 Uiso 1 1 calc R U . . .
C20B C 1.1776(3) 0.08948(14) -0.08846(12) 0.0162(7) Uani 1 1 d . . . . .
H20C H 1.2025 0.0576 -0.0846 0.019 Uiso 1 1 calc R U . . .
C21 C 1.9837(3) -0.29712(14) -0.71504(12) 0.0151(7) Uani 1 1 d . . . . .
C21A C 1.2538(3) -0.46647(14) -0.60863(13) 0.0174(7) Uani 1 1 d . . . . .
C21B C 1.0608(3) 0.10028(14) -0.09131(12) 0.0164(7) Uani 1 1 d . . . . .
C22 C 1.6516(3) -0.40010(16) -0.70227(15) 0.0271(9) Uani 1 1 d . . . . .
H22A H 1.5771 -0.4146 -0.6972 0.041 Uiso 1 1 calc R U . . .
H22B H 1.7098 -0.4014 -0.6794 0.041 Uiso 1 1 calc R U . . .
H22C H 1.6718 -0.4219 -0.7358 0.041 Uiso 1 1 calc R U . . .
C22A C 0.9426(4) -0.39253(18) -0.50195(15) 0.0384(11) Uani 1 1 d . . . . .
H22D H 0.8720 -0.3921 -0.4855 0.058 Uiso 1 1 calc R U . . .
H22E H 0.9614 -0.3570 -0.5013 0.058 Uiso 1 1 calc R U . . .
H22F H 1.0051 -0.4006 -0.4852 0.058 Uiso 1 1 calc R U . . .
C22B C 1.3115(3) 0.26558(16) -0.10166(15) 0.0272(9) Uani 1 1 d . . . . .
H22G H 1.3302 0.2864 -0.1199 0.041 Uiso 1 1 calc R U . . .
H22H H 1.3823 0.2571 -0.0900 0.041 Uiso 1 1 calc R U . . .
H22I H 1.2681 0.2870 -0.0738 0.041 Uiso 1 1 calc R U . . .
C23 C 1.5864(3) -0.29204(18) -0.62990(14) 0.0326(10) Uani 1 1 d . . . . .
H23A H 1.5068 -0.3061 -0.6310 0.049 Uiso 1 1 calc R U . . .
H23B H 1.5900 -0.2532 -0.6208 0.049 Uiso 1 1 calc R U . . .
H23C H 1.6322 -0.2978 -0.6057 0.049 Uiso 1 1 calc R U . . .
C23A C 0.8200(4) -0.4239(2) -0.60019(19) 0.0482(13) Uani 1 1 d . . . . .
H23D H 0.7466 -0.4195 -0.5850 0.072 Uiso 1 1 calc R U . . .
H23E H 0.8088 -0.4512 -0.6342 0.072 Uiso 1 1 calc R U . . .
H23F H 0.8506 -0.3892 -0.5989 0.072 Uiso 1 1 calc R U . . .
C23B C 1.3107(3) 0.16278(17) -0.19481(15) 0.0313(10) Uani 1 1 d . . . . .
H23G H 1.3374 0.1863 -0.2096 0.047 Uiso 1 1 calc R U . . .
H23H H 1.2638 0.1310 -0.2191 0.047 Uiso 1 1 calc R U . . .
H23I H 1.3766 0.1510 -0.1832 0.047 Uiso 1 1 calc R U . . .
C24 C 1.5341(3) -0.32586(16) -0.73552(14) 0.0253(9) Uani 1 1 d . . . . .
H24A H 1.4678 -0.3515 -0.7395 0.038 Uiso 1 1 calc R U . . .
H24B H 1.5667 -0.3356 -0.7671 0.038 Uiso 1 1 calc R U . . .
H24C H 1.5102 -0.2891 -0.7229 0.038 Uiso 1 1 calc R U . . .
C24A C 0.8609(4) -0.50864(17) -0.56369(17) 0.0443(13) Uani 1 1 d . . . . .
H24D H 0.7956 -0.5002 -0.5431 0.067 Uiso 1 1 calc R U . . .
H24E H 0.9193 -0.5222 -0.5497 0.067 Uiso 1 1 calc R U . . .
H24F H 0.8355 -0.5363 -0.5965 0.067 Uiso 1 1 calc R U . . .
C24B C 1.0939(3) 0.21968(16) -0.16611(14) 0.0247(9) Uani 1 1 d . . . . .
H24G H 1.1173 0.2456 -0.1788 0.037 Uiso 1 1 calc R U . . .
H24H H 1.0431 0.2362 -0.1396 0.037 Uiso 1 1 calc R U . . .
H24I H 1.0536 0.1870 -0.1923 0.037 Uiso 1 1 calc R U . . .
C25 C 2.2129(3) -0.25487(16) -0.73512(15) 0.0270(9) Uani 1 1 d . . . . .
H25A H 2.2938 -0.2612 -0.7392 0.041 Uiso 1 1 calc R U . . .
H25B H 2.2064 -0.2193 -0.7078 0.041 Uiso 1 1 calc R U . . .
H25C H 2.1786 -0.2558 -0.7650 0.041 Uiso 1 1 calc R U . . .
C25A C 1.4001(4) -0.51096(17) -0.55539(15) 0.0316(10) Uani 1 1 d . . . . .
H25D H 1.4783 -0.5164 -0.5480 0.047 Uiso 1 1 calc R U . . .
H25E H 1.3541 -0.5461 -0.5709 0.047 Uiso 1 1 calc R U . . .
H25F H 1.3666 -0.4874 -0.5252 0.047 Uiso 1 1 calc R U . . .
C25B C 0.8675(3) 0.01204(16) -0.14757(14) 0.0250(9) Uani 1 1 d . . . . .
H25G H 0.8031 -0.0104 -0.1441 0.037 Uiso 1 1 calc R U . . .
H25H H 0.9244 -0.0113 -0.1669 0.037 Uiso 1 1 calc R U . . .
H25I H 0.8401 0.0328 -0.1640 0.037 Uiso 1 1 calc R U . . .
C26 C 2.2088(3) -0.31179(17) -0.66877(14) 0.0249(9) Uani 1 1 d . . . . .
H26A H 2.2872 -0.3211 -0.6759 0.037 Uiso 1 1 calc R U . . .
H26B H 2.1667 -0.3395 -0.6620 0.037 Uiso 1 1 calc R U . . .
H26C H 2.2101 -0.2765 -0.6403 0.037 Uiso 1 1 calc R U . . .
C26A C 1.4759(4) -0.52189(19) -0.65305(15) 0.0387(11) Uani 1 1 d . . . . .
H26D H 1.5517 -0.5277 -0.6433 0.058 Uiso 1 1 calc R U . . .
H26E H 1.4840 -0.5037 -0.6741 0.058 Uiso 1 1 calc R U . . .
H26F H 1.4305 -0.5569 -0.6708 0.058 Uiso 1 1 calc R U . . .
C26B C 0.8182(3) 0.10310(16) -0.05351(15) 0.0270(9) Uani 1 1 d . . . . .
H26G H 0.7523 0.0799 -0.0522 0.041 Uiso 1 1 calc R U . . .
H26H H 0.7950 0.1233 -0.0712 0.041 Uiso 1 1 calc R U . . .
H26I H 0.8467 0.1286 -0.0203 0.041 Uiso 1 1 calc R U . . .
C27 C 2.1569(3) -0.37376(16) -0.77684(13) 0.0239(8) Uani 1 1 d . . . . .
H27A H 2.2384 -0.3791 -0.7789 0.036 Uiso 1 1 calc R U . . .
H27B H 2.1278 -0.3723 -0.8064 0.036 Uiso 1 1 calc R U . . .
H27C H 2.1151 -0.4040 -0.7736 0.036 Uiso 1 1 calc R U . . .
C27A C 1.4920(3) -0.41219(17) -0.56725(17) 0.0361(11) Uani 1 1 d . . . . .
H27D H 1.5676 -0.4179 -0.5572 0.054 Uiso 1 1 calc R U . . .
H27E H 1.4550 -0.3875 -0.5386 0.054 Uiso 1 1 calc R U . . .
H27F H 1.5004 -0.3963 -0.5901 0.054 Uiso 1 1 calc R U . . .
C27B C 0.9792(3) 0.01801(16) -0.05543(14) 0.0256(9) Uani 1 1 d . . . . .
H27G H 0.9121 -0.0032 -0.0523 0.038 Uiso 1 1 calc R U . . .
H27H H 1.0152 0.0418 -0.0230 0.038 Uiso 1 1 calc R U . . .
H27I H 1.0339 -0.0066 -0.0751 0.038 Uiso 1 1 calc R U . . .
C28 C 1.4831(3) -0.08412(16) -0.40173(16) 0.0308(10) Uani 1 1 d . . . . .
H28A H 1.4722 -0.0548 -0.4113 0.037 Uiso 1 1 calc R U . . .
H28B H 1.5586 -0.0756 -0.3837 0.037 Uiso 1 1 calc R U . . .
C28A C 0.8811(3) 0.00851(16) -0.31069(14) 0.0240(8) Uani 1 1 d . . . . .
H28C H 0.8682 -0.0097 -0.3466 0.029 Uiso 1 1 calc R U . . .
H28D H 0.8785 0.0479 -0.2998 0.029 Uiso 1 1 calc R U . . .
C28B C 0.8544(3) 0.54301(15) 0.17581(13) 0.0230(8) Uani 1 1 d . . . . .
H28E H 0.7896 0.5289 0.1882 0.028 Uiso 1 1 calc R U . . .
H28F H 0.8978 0.5730 0.2041 0.028 Uiso 1 1 calc R U . . .
C29 C 1.3918(3) -0.08425(16) -0.36804(16) 0.0286(9) Uani 1 1 d . . . . .
H29A H 1.3968 -0.0487 -0.3390 0.034 Uiso 1 1 calc R U . . .
H29B H 1.3153 -0.0907 -0.3849 0.034 Uiso 1 1 calc R U . . .
C29A C 0.7861(3) -0.01141(16) -0.28895(14) 0.0259(9) Uani 1 1 d . . . . .
H29C H 0.8015 0.0038 -0.2532 0.031 Uiso 1 1 calc R U . . .
H29D H 0.7128 0.0006 -0.2953 0.031 Uiso 1 1 calc R U . . .
C29B C 0.9311(3) 0.49849(16) 0.15119(13) 0.0238(8) Uani 1 1 d . . . . .
H29E H 0.9972 0.5121 0.1389 0.029 Uiso 1 1 calc R U . . .
H29F H 0.9603 0.4859 0.1747 0.029 Uiso 1 1 calc R U . . .
C30 C 1.3324(3) -0.12367(15) -0.31676(13) 0.0231(8) Uani 1 1 d . . . . .
H30A H 1.2529 -0.1355 -0.3311 0.028 Uiso 1 1 calc R U . . .
H30B H 1.3347 -0.0860 -0.2908 0.028 Uiso 1 1 calc R U . . .
C30B C 0.9176(3) 0.40506(15) 0.09611(14) 0.0223(8) Uani 1 1 d . . . . .
H30C H 0.9242 0.3952 0.1234 0.027 Uiso 1 1 calc R U . . .
H30D H 0.9953 0.4093 0.0857 0.027 Uiso 1 1 calc R U . . .
C31 C 1.3692(3) -0.15967(15) -0.29606(14) 0.0255(9) Uani 1 1 d . . . . .
H31A H 1.4504 -0.1493 -0.2838 0.031 Uiso 1 1 calc R U . . .
H31B H 1.3229 -0.1558 -0.2684 0.031 Uiso 1 1 calc R U . . .
O2A O 0.8061(5) -0.1412(2) -0.2669(2) 0.0246(12) Uiso 0.5 1 d . . P B 1
C30A C 0.6958(7) -0.0812(4) -0.2802(3) 0.0258(19) Uiso 0.5 1 d . . P B 1
H30E H 0.6736 -0.0460 -0.2556 0.031 Uiso 0.5 1 calc R U P B 1
H30F H 0.6266 -0.1003 -0.3018 0.031 Uiso 0.5 1 calc R U P B 1
C31A C 0.7181(8) -0.1067(3) -0.2591(3) 0.034(2) Uiso 0.5 1 d . . P B 1
H31C H 0.6466 -0.1294 -0.2617 0.040 Uiso 0.5 1 calc R U P B 1
H31D H 0.7297 -0.0799 -0.2244 0.040 Uiso 0.5 1 calc R U P B 1
O2' O 0.7894(4) -0.1600(2) -0.29193(19) 0.0151(10) Uiso 0.5 1 d . . P B 2
C30' C 0.6860(7) -0.0994(4) -0.3022(3) 0.0279(19) Uiso 0.5 1 d . . P B 2
H30G H 0.6592 -0.0751 -0.2702 0.033 Uiso 0.5 1 calc R U P B 2
H30H H 0.6245 -0.1037 -0.3267 0.033 Uiso 0.5 1 calc R U P B 2
C31' C 0.6860(6) -0.1431(3) -0.3023(3) 0.0195(16) Uiso 0.5 1 d . . P B 2
H31G H 0.6547 -0.1707 -0.3349 0.023 Uiso 0.5 1 calc R U P B 2
H31H H 0.6315 -0.1440 -0.2785 0.023 Uiso 0.5 1 calc R U P B 2
C31B C 0.8460(3) 0.36180(16) 0.05488(14) 0.0235(8) Uani 1 1 d . . . . .
H31E H 0.8792 0.3268 0.0447 0.028 Uiso 1 1 calc R U . . .
H31F H 0.7680 0.3580 0.0651 0.028 Uiso 1 1 calc R U . . .
C32 C 1.3873(3) -0.25068(16) -0.31382(14) 0.0260(9) Uani 1 1 d . . . . .
H32A H 1.3443 -0.2448 -0.2848 0.031 Uiso 1 1 calc R U . . .
H32B H 1.4699 -0.2433 -0.3037 0.031 Uiso 1 1 calc R U . . .
C32A C 0.7764(4) -0.2072(2) -0.29840(18) 0.0480(14) Uani 1 1 d . . . . .
H32C H 0.7052 -0.2197 -0.2883 0.058 Uiso 0.5 1 calc R U P B 1
H32F H 0.7682 -0.2178 -0.3338 0.058 Uiso 0.5 1 calc R U P B 1
H32G H 0.7515 -0.2302 -0.3331 0.058 Uiso 0.5 1 calc R U P B 2
H32H H 0.7133 -0.2105 -0.2788 0.058 Uiso 0.5 1 calc R U P B 2
C32B C 0.7949(3) 0.33017(15) -0.02887(15) 0.0288(9) Uani 1 1 d . . . . .
H32D H 0.7202 0.3158 -0.0230 0.035 Uiso 1 1 calc R U . . .
H32E H 0.8471 0.3011 -0.0387 0.035 Uiso 1 1 calc R U . . .
C33 C 1.3621(3) -0.30846(16) -0.35180(14) 0.0268(9) Uani 1 1 d . . . . .
H33A H 1.3761 -0.3328 -0.3367 0.032 Uiso 1 1 calc R U . . .
H33B H 1.2802 -0.3147 -0.3628 0.032 Uiso 1 1 calc R U . . .
C33A C 0.8763(4) -0.22967(17) -0.28646(16) 0.0307(10) Uani 1 1 d . . . . .
H33C H 0.8580 -0.2691 -0.2976 0.037 Uiso 1 1 calc R U . . .
H33D H 0.8914 -0.2126 -0.2506 0.037 Uiso 1 1 calc R U . . .
C33B C 0.7800(3) 0.34714(15) -0.06853(14) 0.0242(9) Uani 1 1 d . . . . .
H33E H 0.8545 0.3634 -0.0725 0.029 Uiso 1 1 calc R U . . .
H33F H 0.7574 0.3145 -0.0994 0.029 Uiso 1 1 calc R U . . .
C34 C 1.5937(3) -0.13491(16) -0.46874(15) 0.0251(9) Uani 1 1 d . . . . .
H34A H 1.6147 -0.0981 -0.4658 0.030 Uiso 1 1 calc R U . . .
H34B H 1.5834 -0.1603 -0.5039 0.030 Uiso 1 1 calc R U . . .
C36A C 1.1912(3) -0.03568(15) -0.19611(13) 0.0218(8) Uani 1 1 d . . . . .
H36A H 1.2069 -0.0043 -0.1637 0.026 Uiso 1 1 calc R U . . .
H36B H 1.2628 -0.0418 -0.2134 0.026 Uiso 1 1 calc R U . . .
C34B C 0.7038(3) 0.59037(15) 0.16173(14) 0.0234(9) Uani 1 1 d . . . . .
H34C H 0.6865 0.6133 0.1456 0.028 Uiso 1 1 calc R U . . .
H34D H 0.7170 0.6143 0.1971 0.028 Uiso 1 1 calc R U . . .
C35 C 1.6897(3) -0.15090(15) -0.44607(14) 0.0234(8) Uani 1 1 d . . . . .
H35A H 1.7621 -0.1476 -0.4608 0.028 Uiso 1 1 calc R U . . .
H35B H 1.6992 -0.1268 -0.4106 0.028 Uiso 1 1 calc R U . . .
C35A C 1.1342(3) 0.02487(15) -0.22559(13) 0.0220(8) Uani 1 1 d . . . . .
H35C H 1.2007 0.0214 -0.2457 0.026 Uiso 1 1 calc R U . . .
H35D H 1.1553 0.0540 -0.1924 0.026 Uiso 1 1 calc R U . . .
C35B C 0.6025(3) 0.55048(16) 0.15360(13) 0.0232(9) Uani 1 1 d . . . . .
H35E H 0.6209 0.5255 0.1675 0.028 Uiso 1 1 calc R U . . .
H35F H 0.5372 0.5699 0.1704 0.028 Uiso 1 1 calc R U . . .
C36 C 1.7600(3) -0.22947(16) -0.44790(14) 0.0241(9) Uani 1 1 d . . . . .
H36C H 1.7952 -0.2083 -0.4144 0.029 Uiso 1 1 calc R U . . .
H36D H 1.8173 -0.2297 -0.4711 0.029 Uiso 1 1 calc R U . . .
C34A C 1.0334(3) 0.03892(15) -0.24764(13) 0.0223(8) Uani 1 1 d . . . . .
H34E H 0.9686 0.0431 -0.2266 0.027 Uiso 1 1 calc R U . . .
H34F H 1.0535 0.0743 -0.2478 0.027 Uiso 1 1 calc R U . . .
C36B C 0.4825(3) 0.47885(15) 0.09398(13) 0.0207(8) Uani 1 1 d . . . . .
H36E H 0.4185 0.4948 0.1144 0.025 Uiso 1 1 calc R U . . .
H36F H 0.5106 0.4515 0.1032 0.025 Uiso 1 1 calc R U . . .
C37 C 1.7246(3) -0.28581(16) -0.45637(14) 0.0251(9) Uani 1 1 d . . . . .
H37A H 1.6856 -0.3064 -0.4892 0.030 Uiso 1 1 calc R U . . .
H37B H 1.7927 -0.3041 -0.4546 0.030 Uiso 1 1 calc R U . . .
C37A C 1.1499(3) -0.08519(16) -0.19030(13) 0.0255(9) Uani 1 1 d . . . . .
H37C H 1.2077 -0.0925 -0.1705 0.031 Uiso 1 1 calc R U . . .
H37D H 1.0781 -0.0791 -0.1732 0.031 Uiso 1 1 calc R U . . .
C37B C 0.4414(3) 0.45227(15) 0.04164(13) 0.0216(8) Uani 1 1 d . . . . .
H37E H 0.3748 0.4258 0.0365 0.026 Uiso 1 1 calc R U . . .
H37F H 0.4168 0.4798 0.0319 0.026 Uiso 1 1 calc R U . . .
C38 C 1.6321(3) -0.33589(15) -0.41936(15) 0.0255(9) Uani 1 1 d . . . . .
H38A H 1.7057 -0.3457 -0.4106 0.031 Uiso 1 1 calc R U . . .
H38B H 1.6038 -0.3641 -0.4521 0.031 Uiso 1 1 calc R U . . .
C38A C 1.1093(4) -0.17935(16) -0.23308(14) 0.0270(9) Uani 1 1 d . . . . .
H38C H 1.0435 -0.1770 -0.2129 0.032 Uiso 1 1 calc R U . . .
H38D H 1.1769 -0.1858 -0.2172 0.032 Uiso 1 1 calc R U . . .
C38B C 0.4935(3) 0.39881(15) -0.03788(13) 0.0196(8) Uani 1 1 d . . . . .
H38E H 0.4887 0.4259 -0.0507 0.023 Uiso 1 1 calc R U . . .
H38F H 0.4167 0.3794 -0.0422 0.023 Uiso 1 1 calc R U . . .
C39 C 1.5461(3) -0.33293(16) -0.38233(14) 0.0240(8) Uani 1 1 d . . . . .
H39A H 1.5410 -0.3674 -0.3796 0.029 Uiso 1 1 calc R U . . .
H39B H 1.5742 -0.3035 -0.3501 0.029 Uiso 1 1 calc R U . . .
C39A C 1.0835(3) -0.22558(16) -0.28351(14) 0.0259(9) Uani 1 1 d . . . . .
H39C H 1.1498 -0.2272 -0.3032 0.031 Uiso 1 1 calc R U . . .
H39D H 1.0737 -0.2600 -0.2808 0.031 Uiso 1 1 calc R U . . .
C39B C 0.5778(3) 0.35922(15) -0.06513(14) 0.0216(8) Uani 1 1 d . . . . .
H39E H 0.5798 0.3317 -0.0527 0.026 Uiso 1 1 calc R U . . .
H39F H 0.5518 0.3403 -0.1001 0.026 Uiso 1 1 calc R U . . .
C40 C 1.3881(3) -0.14211(17) -0.48083(16) 0.0287(9) Uani 1 1 d . . . . .
H40A H 1.4053 -0.1175 -0.4960 0.034 Uiso 1 1 calc R U . . .
H40B H 1.3186 -0.1311 -0.4627 0.034 Uiso 1 1 calc R U . . .
C40A C 1.0782(3) 0.00323(15) -0.33198(13) 0.0233(8) Uani 1 1 d . . . . .
H40C H 1.1569 0.0052 -0.3186 0.028 Uiso 1 1 calc R U . . .
H40D H 1.0700 0.0375 -0.3343 0.028 Uiso 1 1 calc R U . . .
C40B C 0.8956(3) 0.60563(15) 0.14229(13) 0.0221(8) Uani 1 1 d . . . . .
H40E H 0.9719 0.5922 0.1408 0.027 Uiso 1 1 calc R U . . .
H40F H 0.8955 0.6393 0.1731 0.027 Uiso 1 1 calc R U . . .
C41 C 1.3637(3) -0.19889(17) -0.52035(15) 0.0296(9) Uani 1 1 d . . . . .
H41A H 1.3061 -0.1997 -0.5449 0.035 Uiso 1 1 calc R U . . .
H41B H 1.4344 -0.2118 -0.5369 0.035 Uiso 1 1 calc R U . . .
C41A C 1.0626(3) -0.04280(15) -0.38194(13) 0.0227(8) Uani 1 1 d . . . . .
H41C H 0.9834 -0.0459 -0.3954 0.027 Uiso 1 1 calc R U . . .
H41D H 1.1155 -0.0358 -0.4036 0.027 Uiso 1 1 calc R U . . .
C41B C 0.8769(3) 0.61898(15) 0.10003(14) 0.0229(8) Uani 1 1 d . . . . .
H41E H 0.7991 0.6304 0.0999 0.027 Uiso 1 1 calc R U . . .
H41F H 0.9328 0.6493 0.1034 0.027 Uiso 1 1 calc R U . . .
C42 C 1.2941(3) -0.28783(16) -0.53629(14) 0.0270(9) Uani 1 1 d . . . . .
H42A H 1.3646 -0.3032 -0.5515 0.032 Uiso 1 1 calc R U . . .
H42B H 1.2414 -0.2879 -0.5620 0.032 Uiso 1 1 calc R U . . .
C42A C 1.0597(3) -0.13696(14) -0.42719(12) 0.0198(8) Uani 1 1 d . . . . .
H42C H 1.1020 -0.1301 -0.4518 0.024 Uiso 1 1 calc R U . . .
H42D H 0.9770 -0.1412 -0.4364 0.024 Uiso 1 1 calc R U . . .
C42B C 0.8802(3) 0.58455(15) 0.01512(14) 0.0220(8) Uani 1 1 d . . . . .
H42E H 0.9399 0.6136 0.0189 0.026 Uiso 1 1 calc R U . . .
H42F H 0.8046 0.5976 0.0138 0.026 Uiso 1 1 calc R U . . .
C43 C 1.2396(3) -0.32163(15) -0.51462(13) 0.0232(8) Uani 1 1 d . . . . .
H43A H 1.1700 -0.3059 -0.4988 0.028 Uiso 1 1 calc R U . . .
H43B H 1.2170 -0.3587 -0.5405 0.028 Uiso 1 1 calc R U . . .
C43A C 1.0936(3) -0.18751(15) -0.42643(13) 0.0214(8) Uani 1 1 d . . . . .
H43C H 1.0781 -0.2183 -0.4592 0.026 Uiso 1 1 calc R U . . .
H43D H 1.1764 -0.1835 -0.4175 0.026 Uiso 1 1 calc R U . . .
C43B C 0.8932(3) 0.53534(15) -0.03069(14) 0.0223(8) Uani 1 1 d . . . . .
H43E H 0.8927 0.5446 -0.0584 0.027 Uiso 1 1 calc R U . . .
H43F H 0.9673 0.5213 -0.0287 0.027 Uiso 1 1 calc R U . . .
C44 C 1.2766(3) -0.36041(15) -0.46132(14) 0.0256(9) Uani 1 1 d . . . . .
H44A H 1.2421 -0.3945 -0.4885 0.031 Uiso 1 1 calc R U . . .
H44B H 1.2170 -0.3444 -0.4383 0.031 Uiso 1 1 calc R U . . .
C44A C 1.0573(3) -0.24715(15) -0.39102(15) 0.0260(9) Uani 1 1 d . . . . .
H44C H 1.1365 -0.2427 -0.3772 0.031 Uiso 1 1 calc R U . . .
H44D H 1.0517 -0.2768 -0.4246 0.031 Uiso 1 1 calc R U . . .
C44B C 0.8067(3) 0.44937(15) -0.08506(13) 0.0225(8) Uani 1 1 d . . . . .
H44E H 0.8769 0.4314 -0.0858 0.027 Uiso 1 1 calc R U . . .
H44F H 0.8088 0.4619 -0.1108 0.027 Uiso 1 1 calc R U . . .
C45 C 1.3751(3) -0.37206(15) -0.43570(15) 0.0262(9) Uani 1 1 d . . . . .
H45A H 1.3465 -0.3982 -0.4235 0.031 Uiso 1 1 calc R U . . .
H45B H 1.4326 -0.3892 -0.4595 0.031 Uiso 1 1 calc R U . . .
C45A C 0.9750(4) -0.26122(15) -0.36041(14) 0.0277(9) Uani 1 1 d . . . . .
H45C H 0.8963 -0.2653 -0.3746 0.033 Uiso 1 1 calc R U . . .
H45D H 0.9910 -0.2966 -0.3619 0.033 Uiso 1 1 calc R U . . .
C45B C 0.7023(3) 0.40956(15) -0.09459(13) 0.0217(8) Uani 1 1 d . . . . .
H45E H 0.6329 0.4283 -0.0933 0.026 Uiso 1 1 calc R U . . .
H45F H 0.7033 0.3798 -0.1279 0.026 Uiso 1 1 calc R U . . .
C46 C 1.5047(4) -0.1797(2) -0.1851(2) 0.0508(14) Uani 1 1 d . . . . .
H46A H 1.4616 -0.1566 -0.1954 0.061 Uiso 0.5 1 calc R U P A 1
H46F H 1.5510 -0.1564 -0.1545 0.061 Uiso 0.5 1 calc R U P A 1
H46G H 1.4283 -0.1801 -0.1996 0.061 Uiso 0.5 1 calc R U P A 2
H46H H 1.5394 -0.1417 -0.1686 0.061 Uiso 0.5 1 calc R U P A 2
C46A C 0.6286(4) 0.14609(19) -0.23100(17) 0.0403(11) Uani 1 1 d . . . . .
H46B H 0.5480 0.1304 -0.2388 0.048 Uiso 1 1 calc R U . . .
H46C H 0.6526 0.1570 -0.2564 0.048 Uiso 1 1 calc R U . . .
C46B C 1.5027(4) -0.02932(18) -0.16840(16) 0.0349(10) Uani 1 1 d . . . . .
H46D H 1.5774 -0.0429 -0.1664 0.042 Uiso 1 1 calc R U . . .
H46E H 1.4419 -0.0528 -0.1633 0.042 Uiso 1 1 calc R U . . .
C47 C 1.5749(3) -0.21176(14) -0.22221(12) 0.0128(7) Uani 1 1 d . . . . .
H47A H 1.5413 -0.2181 -0.2544 0.015 Uiso 1 1 calc R U . . .
H47B H 1.6519 -0.1923 -0.2172 0.015 Uiso 1 1 calc R U . . .
C47A C 0.6421(4) 0.19443(19) -0.18118(18) 0.0439(12) Uani 1 1 d . . . . .
H47C H 0.5809 0.1921 -0.1603 0.053 Uiso 1 1 calc R U . . .
H47D H 0.6406 0.2288 -0.1839 0.053 Uiso 1 1 calc R U . . .
C47B C 1.5017(4) 0.02882(18) -0.13040(15) 0.0350(10) Uani 1 1 d . . . . .
H47E H 1.5513 0.0364 -0.1011 0.042 Uiso 1 1 calc R U . . .
H47F H 1.4232 0.0375 -0.1207 0.042 Uiso 1 1 calc R U . . .
C48 C 1.5837(4) -0.2612(2) -0.22102(19) 0.0540(14) Uani 1 1 d . . . . .
H48A H 1.6632 -0.2638 -0.2115 0.065 Uiso 1 1 calc R U . . .
H48B H 1.5622 -0.2915 -0.2536 0.065 Uiso 1 1 calc R U . . .
C48A C 0.7584(4) 0.19027(19) -0.16100(19) 0.0485(13) Uani 1 1 d . . . . .
H48C H 0.8122 0.2219 -0.1558 0.058 Uiso 1 1 calc R U . . .
H48D H 0.7520 0.1881 -0.1297 0.058 Uiso 1 1 calc R U . . .
C48B C 1.5489(4) 0.06009(18) -0.15742(16) 0.0355(10) Uani 1 1 d . . . . .
H48E H 1.5241 0.0972 -0.1437 0.043 Uiso 1 1 calc R U . . .
H48F H 1.6334 0.0623 -0.1567 0.043 Uiso 1 1 calc R U . . .
C49 C 1.5042(4) -0.2641(2) -0.1845(2) 0.0506(13) Uani 1 1 d . . . . .
H49A H 1.4647 -0.3011 -0.1965 0.061 Uiso 0.5 1 calc R U P A 1
H49F H 1.5468 -0.2548 -0.1531 0.061 Uiso 0.5 1 calc R U P A 1
H49G H 1.5362 -0.2841 -0.1677 0.061 Uiso 0.5 1 calc R U P A 2
H49H H 1.4287 -0.2826 -0.2006 0.061 Uiso 0.5 1 calc R U P A 2
C49A C 0.7973(4) 0.13910(19) -0.19933(19) 0.0490(14) Uani 1 1 d . . . . .
H49B H 0.8527 0.1476 -0.2194 0.059 Uiso 1 1 calc R U . . .
H49C H 0.8349 0.1190 -0.1840 0.059 Uiso 1 1 calc R U . . .
C49B C 1.4962(4) 0.02564(18) -0.20821(16) 0.0371(11) Uani 1 1 d . . . . .
H49D H 1.4209 0.0375 -0.2123 0.045 Uiso 1 1 calc R U . . .
H49E H 1.5463 0.0286 -0.2326 0.045 Uiso 1 1 calc R U . . .
C52 C 0.6869(7) 0.0307(3) 0.0589(3) 0.088(2) Uiso 1 1 d . . . . .
H52C H 0.7639 0.0276 0.0707 0.105 Uiso 0.5 1 calc R U P C 1
H52D H 0.6352 -0.0012 0.0549 0.105 Uiso 0.5 1 calc R U P C 1
H52A H 0.6629 0.0026 0.0695 0.105 Uiso 0.5 1 calc R U P D 2
H52B H 0.7668 0.0453 0.0712 0.105 Uiso 0.5 1 calc R U P D 2
O8 O 0.6353(7) 0.0894(3) 0.0972(3) 0.059(2) Uiso 0.5 1 d . . P E 1
C50 C 0.5423(9) 0.0873(4) 0.0660(4) 0.051(3) Uiso 0.5 1 d . . P E 1
H50A H 0.5139 0.1234 0.0770 0.061 Uiso 0.5 1 calc R U P E 1
H50B H 0.4789 0.0612 0.0654 0.061 Uiso 0.5 1 calc R U P E 1
C51 C 0.5877(8) 0.0692(4) 0.0171(4) 0.036(2) Uiso 0.5 1 d . . P E 1
H51A H 0.6151 0.1007 0.0116 0.043 Uiso 0.5 1 calc R U P E 1
H51B H 0.5283 0.0464 -0.0088 0.043 Uiso 0.5 1 calc R U P E 1
C53 C 0.6908(8) 0.0352(4) 0.0180(4) 0.038(2) Uiso 0.5 1 d . . P E 1
H53A H 0.6819 -0.0011 -0.0103 0.046 Uiso 0.5 1 calc R U P E 1
H53B H 0.7647 0.0541 0.0169 0.046 Uiso 0.5 1 calc R U P E 1
O8' O 0.5986(5) 0.0427(3) -0.0106(2) 0.0371(15) Uiso 0.5 1 d . . P E 2
C50' C 0.6078(10) 0.0928(4) 0.0363(4) 0.045(3) Uiso 0.5 1 d . . P E 2
H50C H 0.5392 0.1128 0.0405 0.054 Uiso 0.5 1 calc R U P E 2
H50D H 0.6767 0.1171 0.0389 0.054 Uiso 0.5 1 calc R U P E 2
C51' C 0.6170(11) 0.0694(5) 0.0726(4) 0.053(3) Uiso 0.5 1 d . . P E 2
H51C H 0.6452 0.0987 0.1048 0.063 Uiso 0.5 1 calc R U P E 2
H51D H 0.5403 0.0545 0.0759 0.063 Uiso 0.5 1 calc R U P E 2
C53' C 0.6693(10) 0.0059(5) -0.0044(4) 0.053(3) Uiso 0.5 1 d . . P E 2
H53C H 0.7438 0.0062 -0.0187 0.063 Uiso 0.5 1 calc R U P E 2
H53D H 0.6314 -0.0315 -0.0197 0.063 Uiso 0.5 1 calc R U P E 2

loop_
_atom_site_aniso_label
_atom_site_aniso_U_11
_atom_site_aniso_U_22
_atom_site_aniso_U_33
_atom_site_aniso_U_23
_atom_site_aniso_U_13
_atom_site_aniso_U_12
Y1 0.00944(16) 0.01810(18) 0.01403(17) 0.00659(14) 0.00311(13) 0.00176(13)
Y1A 0.01459(18) 0.01614(17) 0.01541(17) 0.00671(14) 0.00138(13) 0.00144(13)
Y1B 0.01104(17) 0.01884(18) 0.01410(17) 0.00627(14) 0.00257(13) 0.00118(13)
K1 0.0089(4) 0.0211(4) 0.0206(4) 0.0077(3) 0.0031(3) 0.0025(3)
K1A 0.0090(3) 0.0201(4) 0.0168(4) 0.0082(3) 0.0040(3) 0.0010(3)
K1B 0.0080(3) 0.0207(4) 0.0175(4) 0.0077(3) 0.0042(3) 0.0014(3)
Si1 0.0145(5) 0.0276(6) 0.0269(6) 0.0150(5) -0.0040(4) -0.0043(4)
Si1A 0.0095(5) 0.0301(6) 0.0273(6) 0.0148(5) 0.0046(4) -0.0001(4)
Si1B 0.0181(5) 0.0237(5) 0.0163(5) 0.0086(4) 0.0046(4) -0.0018(4)
Si2 0.0111(5) 0.0217(5) 0.0246(5) 0.0097(4) 0.0063(4) 0.0049(4)
Si2A 0.0079(5) 0.0254(6) 0.0212(5) 0.0097(4) 0.0031(4) -0.0011(4)
Si2B 0.0146(5) 0.0310(6) 0.0206(5) 0.0116(5) 0.0020(4) -0.0056(4)
Si3 0.0082(5) 0.0266(6) 0.0217(5) 0.0071(5) 0.0047(4) -0.0007(4)
Si3A 0.0110(5) 0.0280(6) 0.0250(6) 0.0101(5) 0.0069(4) 0.0024(4)
Si3B 0.0135(5) 0.0239(5) 0.0184(5) 0.0102(4) 0.0020(4) -0.0017(4)
Si4 0.0074(4) 0.0228(5) 0.0174(5) 0.0090(4) 0.0045(4) 0.0030(4)
Si4A 0.0128(5) 0.0287(6) 0.0238(6) 0.0049(5) 0.0015(4) 0.0084(4)
Si4B 0.0106(5) 0.0228(5) 0.0191(5) 0.0086(4) 0.0035(4) -0.0005(4)
N1 0.0124(16) 0.0279(18) 0.0326(19) 0.0152(15) 0.0107(14) 0.0071(13)
N1A 0.0115(15) 0.0213(16) 0.0188(15) 0.0087(13) 0.0068(12) 0.0029(12)
N1B 0.0086(14) 0.0237(16) 0.0176(15) 0.0049(13) 0.0067(12) 0.0003(12)
N2 0.0142(16) 0.0246(17) 0.0234(17) 0.0085(14) 0.0007(13) 0.0021(13)
N2A 0.0241(18) 0.0221(17) 0.0215(17) 0.0104(14) 0.0032(14) -0.0018(14)
N2B 0.0087(14) 0.0208(16) 0.0216(16) 0.0051(13) 0.0056(12) 0.0043(12)
O1 0.0150(13) 0.0238(14) 0.0334(15) 0.0094(12) 0.0136(11) 0.0061(11)
O1A 0.0103(13) 0.0368(17) 0.0517(19) 0.0250(15) 0.0102(13) 0.0048(12)
O1B 0.0159(13) 0.0278(14) 0.0219(14) 0.0118(12) -0.0014(11) 0.0005(11)
O2 0.0182(14) 0.0237(14) 0.0210(13) 0.0070(11) 0.0047(11) 0.0044(11)
O2B 0.0149(13) 0.0231(14) 0.0277(14) 0.0122(12) 0.0016(11) 0.0013(11)
O3 0.0064(12) 0.0281(14) 0.0330(15) 0.0156(12) 0.0043(11) 0.0035(10)
O3A 0.0125(13) 0.0207(13) 0.0217(13) 0.0067(11) -0.0015(10) 0.0000(10)
O3B 0.0106(12) 0.0256(14) 0.0152(12) 0.0055(11) 0.0047(10) -0.0042(10)
O4 0.0167(13) 0.0276(15) 0.0258(14) 0.0126(12) 0.0101(11) 0.0085(11)
O4A 0.0190(14) 0.0237(14) 0.0191(13) 0.0094(11) 0.0027(11) 0.0043(11)
O4B 0.0085(12) 0.0241(14) 0.0191(13) 0.0043(11) 0.0041(10) 0.0026(10)
O5 0.0162(13) 0.0321(15) 0.0230(14) 0.0129(12) 0.0067(11) 0.0042(11)
O5A 0.0135(12) 0.0186(13) 0.0163(12) 0.0067(10) 0.0045(10) 0.0032(10)
O5B 0.0145(13) 0.0195(13) 0.0181(13) 0.0083(11) 0.0064(10) 0.0023(10)
O6 0.0141(13) 0.0241(14) 0.0258(14) 0.0091(12) -0.0013(11) -0.0012(11)
O6A 0.0163(13) 0.0198(13) 0.0205(13) 0.0078(11) 0.0072(10) 0.0031(10)
O6B 0.0097(12) 0.0295(14) 0.0178(13) 0.0084(11) 0.0057(10) -0.0018(10)
O7A 0.0359(18) 0.0405(18) 0.0327(17) 0.0088(15) 0.0115(14) -0.0027(14)
O7B 0.0275(17) 0.0347(17) 0.049(2) 0.0115(15) 0.0054(14) 0.0013(14)
C1 0.0159(19) 0.029(2) 0.0161(18) 0.0069(16) 0.0075(15) 0.0039(16)
C1A 0.035(2) 0.0127(18) 0.027(2) 0.0089(16) -0.0065(18) -0.0038(16)
C1B 0.028(2) 0.022(2) 0.0168(19) 0.0052(16) 0.0040(16) 0.0091(16)
C2 0.021(2) 0.028(2) 0.0112(17) 0.0057(16) 0.0024(15) 0.0011(16)
C2A 0.040(3) 0.020(2) 0.044(3) 0.022(2) 0.013(2) 0.0034(18)
C2B 0.022(2) 0.0169(19) 0.023(2) 0.0075(16) 0.0042(16) 0.0031(15)
C3 0.0171(19) 0.038(2) 0.0156(18) 0.0130(17) -0.0022(15) 0.0027(17)
C3A 0.069(4) 0.019(2) 0.023(2) 0.0108(18) -0.008(2) -0.001(2)
C3B 0.023(2) 0.023(2) 0.0224(19) 0.0133(17) 0.0060(16) 0.0093(16)
C4 0.020(2) 0.035(2) 0.0209(19) 0.0176(18) 0.0022(16) 0.0090(17)
C4A 0.033(2) 0.021(2) 0.051(3) 0.020(2) -0.014(2) 0.0010(18)
C4B 0.0148(19) 0.024(2) 0.031(2) 0.0090(18) 0.0018(16) 0.0053(16)
C5 0.0193(19) 0.030(2) 0.0190(19) 0.0150(17) 0.0047(15) -0.0031(16)
C5A 0.037(3) 0.019(2) 0.034(2) 0.0111(18) 0.0047(19) 0.0074(18)
C5B 0.019(2) 0.022(2) 0.031(2) 0.0129(18) 0.0117(17) 0.0078(16)
C6 0.0145(18) 0.0172(18) 0.0195(18) 0.0074(15) 0.0012(14) 0.0022(14)
C6A 0.0109(17) 0.0234(19) 0.0148(17) 0.0071(15) 0.0046(14) 0.0033(14)
C6B 0.0160(19) 0.026(2) 0.0147(18) 0.0082(16) -0.0002(14) -0.0028(15)
C7 0.0163(18) 0.0184(18) 0.0219(19) 0.0105(16) -0.0005(15) 0.0015(14)
C7A 0.0118(17) 0.0232(19) 0.0142(17) 0.0090(15) 0.0024(14) 0.0015(14)
C7B 0.0124(18) 0.030(2) 0.0178(18) 0.0131(16) 0.0014(14) -0.0006(15)
C8 0.0127(18) 0.0214(19) 0.025(2) 0.0133(16) 0.0056(15) 0.0008(15)
C8A 0.0133(18) 0.024(2) 0.0181(18) 0.0120(16) 0.0027(14) 0.0048(15)
C8B 0.0101(17) 0.029(2) 0.0199(18) 0.0146(16) 0.0048(14) 0.0068(15)
C9 0.0127(17) 0.0173(18) 0.0192(18) 0.0086(15) 0.0030(14) 0.0029(14)
C9A 0.0115(17) 0.0195(18) 0.0185(18) 0.0115(15) 0.0022(14) -0.0003(14)
C9B 0.0139(18) 0.0231(19) 0.0193(18) 0.0127(16) 0.0005(14) -0.0020(15)
C10 0.0144(18) 0.0152(18) 0.0224(19) 0.0092(15) 0.0034(15) 0.0027(14)
C10A 0.0097(17) 0.0211(19) 0.0184(18) 0.0091(15) -0.0007(14) -0.0010(14)
C10B 0.0134(18) 0.0234(19) 0.0185(18) 0.0115(16) 0.0021(14) -0.0011(15)
C11 0.039(3) 0.054(3) 0.061(3) 0.039(3) -0.027(2) -0.023(2)
C11A 0.010(2) 0.063(3) 0.074(4) 0.048(3) 0.001(2) -0.001(2)
C11B 0.020(2) 0.063(3) 0.037(3) 0.027(2) -0.0055(19) -0.017(2)
C12 0.021(2) 0.035(2) 0.030(2) 0.0073(19) -0.0042(18) -0.0069(18)
C12A 0.023(2) 0.059(3) 0.043(3) 0.026(2) 0.013(2) -0.005(2)
C12B 0.028(2) 0.027(2) 0.035(2) 0.0117(19) 0.0087(19) -0.0064(18)
C13 0.015(2) 0.054(3) 0.035(2) 0.023(2) -0.0004(18) 0.0028(19)
C13A 0.017(2) 0.036(2) 0.040(3) 0.008(2) -0.0004(19) -0.0074(18)
C13B 0.019(2) 0.037(2) 0.029(2) 0.0129(19) 0.0043(17) -0.0047(18)
C14 0.021(2) 0.043(3) 0.032(2) 0.011(2) 0.0114(18) 0.0073(19)
C14A 0.018(2) 0.030(2) 0.030(2) 0.0101(18) 0.0036(17) -0.0034(17)
C14B 0.035(2) 0.032(2) 0.022(2) 0.0087(18) 0.0098(18) 0.0028(19)
C15 0.015(2) 0.042(3) 0.071(3) 0.032(3) 0.011(2) 0.0091(19)
C15A 0.0115(18) 0.040(2) 0.026(2) 0.0150(19) 0.0062(16) -0.0027(17)
C15B 0.025(2) 0.035(2) 0.024(2) 0.0159(19) 0.0056(17) -0.0010(18)
C16 0.0130(19) 0.032(2) 0.031(2) 0.0090(19) 0.0046(16) 0.0049(16)
C16A 0.018(2) 0.036(2) 0.035(2) 0.014(2) 0.0097(18) 0.0052(18)
C16B 0.022(2) 0.031(2) 0.026(2) 0.0140(18) 0.0065(17) -0.0015(17)
C17 0.0115(17) 0.0172(18) 0.0179(18) 0.0074(15) 0.0032(14) 0.0013(14)
C17A 0.0137(18) 0.0175(18) 0.0140(17) 0.0040(15) 0.0013(14) 0.0013(14)
C17B 0.0095(17) 0.0199(18) 0.0156(17) 0.0055(15) -0.0017(14) 0.0001(14)
C18 0.0095(17) 0.0198(18) 0.0163(17) 0.0051(15) 0.0029(14) 0.0023(14)
C18A 0.0139(18) 0.0167(18) 0.0159(17) 0.0041(15) -0.0008(14) 0.0003(14)
C18B 0.0128(17) 0.0187(18) 0.0118(16) 0.0033(14) 0.0027(13) -0.0004(14)
C19 0.0091(17) 0.0210(19) 0.0154(17) 0.0041(15) 0.0010(14) 0.0020(14)
C19A 0.0134(17) 0.0150(18) 0.0196(18) 0.0061(15) 0.0012(14) 0.0007(14)
C19B 0.0120(17) 0.0185(18) 0.0147(17) 0.0052(15) 0.0050(14) 0.0012(14)
C20 0.0113(17) 0.0206(18) 0.0111(16) 0.0046(14) 0.0033(13) 0.0009(14)
C20A 0.0100(17) 0.0182(18) 0.0189(18) 0.0042(15) 0.0047(14) -0.0003(14)
C20B 0.0114(17) 0.0162(18) 0.0170(18) 0.0041(15) 0.0012(14) -0.0012(14)
C21 0.0115(17) 0.0187(18) 0.0135(17) 0.0058(14) 0.0030(13) 0.0008(14)
C21A 0.0107(17) 0.0184(18) 0.0185(18) 0.0039(15) 0.0023(14) 0.0015(14)
C21B 0.0133(17) 0.0174(18) 0.0134(17) 0.0023(14) 0.0027(14) -0.0001(14)
C22 0.017(2) 0.033(2) 0.033(2) 0.0180(19) 0.0018(17) -0.0065(17)
C22A 0.020(2) 0.043(3) 0.037(3) 0.003(2) 0.0162(19) 0.0058(19)
C22B 0.022(2) 0.034(2) 0.034(2) 0.023(2) -0.0018(17) -0.0043(17)
C23 0.017(2) 0.046(3) 0.028(2) 0.012(2) 0.0078(17) -0.0047(18)
C23A 0.016(2) 0.081(4) 0.063(3) 0.044(3) 0.013(2) 0.015(2)
C23B 0.024(2) 0.041(3) 0.031(2) 0.018(2) 0.0128(18) -0.0015(19)
C24 0.0090(18) 0.029(2) 0.032(2) 0.0085(18) 0.0017(16) -0.0009(15)
C24A 0.046(3) 0.034(3) 0.047(3) 0.011(2) 0.028(2) -0.001(2)
C24B 0.023(2) 0.032(2) 0.023(2) 0.0151(18) 0.0014(16) -0.0003(17)
C25 0.0141(19) 0.035(2) 0.034(2) 0.0161(19) 0.0086(17) 0.0035(17)
C25A 0.027(2) 0.031(2) 0.032(2) 0.0092(19) -0.0073(18) 0.0092(18)
C25B 0.0122(18) 0.031(2) 0.027(2) 0.0104(18) 0.0040(16) -0.0039(16)
C26 0.0102(18) 0.042(2) 0.024(2) 0.0151(19) 0.0035(15) 0.0073(17)
C26A 0.019(2) 0.057(3) 0.030(2) 0.007(2) 0.0062(18) 0.020(2)
C26B 0.016(2) 0.032(2) 0.030(2) 0.0119(19) 0.0055(17) -0.0020(17)
C27 0.0126(18) 0.034(2) 0.023(2) 0.0106(18) 0.0037(15) 0.0038(16)
C27A 0.013(2) 0.040(3) 0.046(3) 0.010(2) 0.0053(19) 0.0009(18)
C27B 0.023(2) 0.028(2) 0.031(2) 0.0182(18) 0.0047(17) -0.0012(17)
C28 0.023(2) 0.022(2) 0.048(3) 0.014(2) 0.0196(19) 0.0050(17)
C28A 0.021(2) 0.023(2) 0.028(2) 0.0106(17) 0.0025(17) 0.0041(16)
C28B 0.0176(19) 0.030(2) 0.0157(18) 0.0057(16) 0.0028(15) -0.0023(16)
C29 0.021(2) 0.023(2) 0.040(2) 0.0121(19) 0.0143(18) 0.0060(17)
C29A 0.0155(19) 0.035(2) 0.026(2) 0.0118(18) 0.0031(16) 0.0083(17)
C29B 0.0147(19) 0.036(2) 0.022(2) 0.0154(18) -0.0019(15) -0.0025(16)
C30 0.0152(19) 0.026(2) 0.0208(19) 0.0033(17) 0.0071(15) 0.0055(16)
C30B 0.0138(18) 0.030(2) 0.031(2) 0.0210(18) 0.0060(16) 0.0047(16)
C31 0.019(2) 0.029(2) 0.021(2) 0.0043(17) 0.0013(16) 0.0002(16)
C31B 0.0128(18) 0.030(2) 0.036(2) 0.0211(19) 0.0079(16) 0.0041(16)
C32 0.024(2) 0.034(2) 0.021(2) 0.0120(18) 0.0071(16) 0.0058(17)
C32A 0.013(2) 0.100(4) 0.051(3) 0.054(3) -0.002(2) -0.013(2)
C32B 0.023(2) 0.018(2) 0.037(2) 0.0039(18) 0.0006(18) 0.0073(16)
C33 0.019(2) 0.036(2) 0.031(2) 0.020(2) 0.0080(17) 0.0042(17)
C33A 0.034(2) 0.032(2) 0.034(2) 0.023(2) 0.0029(19) -0.0070(19)
C33B 0.0161(19) 0.023(2) 0.025(2) 0.0019(17) 0.0036(16) 0.0100(16)
C34 0.0140(19) 0.029(2) 0.034(2) 0.0158(19) 0.0123(17) 0.0039(16)
C36A 0.0146(18) 0.026(2) 0.0174(18) 0.0024(16) -0.0010(15) 0.0035(15)
C34B 0.0103(18) 0.029(2) 0.0204(19) 0.0007(17) 0.0080(15) 0.0011(15)
C35 0.0116(18) 0.030(2) 0.028(2) 0.0119(18) 0.0087(16) 0.0001(16)
C35A 0.020(2) 0.021(2) 0.0189(19) 0.0040(16) 0.0057(15) -0.0010(15)
C35B 0.0093(17) 0.035(2) 0.0166(18) 0.0043(17) 0.0061(14) -0.0021(16)
C36 0.0091(17) 0.037(2) 0.029(2) 0.0161(19) 0.0080(16) 0.0080(16)
C34A 0.021(2) 0.0207(19) 0.022(2) 0.0060(16) 0.0057(16) 0.0023(16)
C36B 0.0067(17) 0.028(2) 0.0230(19) 0.0080(17) 0.0057(14) -0.0019(15)
C37 0.0132(18) 0.038(2) 0.027(2) 0.0145(19) 0.0097(16) 0.0143(17)
C37A 0.024(2) 0.035(2) 0.0174(19) 0.0115(18) -0.0001(16) 0.0049(18)
C37B 0.0058(16) 0.029(2) 0.027(2) 0.0098(17) 0.0068(15) 0.0033(15)
C38 0.019(2) 0.026(2) 0.032(2) 0.0127(18) 0.0017(17) 0.0084(16)
C38A 0.028(2) 0.032(2) 0.028(2) 0.0200(19) 0.0004(18) 0.0036(18)
C38B 0.0064(16) 0.026(2) 0.0205(19) 0.0064(16) -0.0004(14) -0.0037(14)
C39 0.019(2) 0.029(2) 0.026(2) 0.0134(18) 0.0018(16) 0.0060(16)
C39A 0.026(2) 0.026(2) 0.033(2) 0.0195(19) 0.0010(18) 0.0005(17)
C39B 0.0143(18) 0.023(2) 0.023(2) 0.0059(16) 0.0013(15) -0.0034(15)
C40 0.0138(19) 0.040(2) 0.046(3) 0.029(2) 0.0105(18) 0.0122(17)
C40A 0.025(2) 0.022(2) 0.026(2) 0.0136(17) 0.0095(17) -0.0004(16)
C40B 0.0100(17) 0.027(2) 0.0194(19) 0.0023(16) 0.0033(15) -0.0034(15)
C41 0.020(2) 0.046(3) 0.033(2) 0.025(2) 0.0056(18) 0.0088(19)
C41A 0.025(2) 0.027(2) 0.022(2) 0.0151(17) 0.0083(16) 0.0043(16)
C41B 0.0142(18) 0.022(2) 0.029(2) 0.0085(17) 0.0036(16) -0.0010(15)
C42 0.019(2) 0.039(2) 0.0179(19) 0.0073(18) 0.0004(16) 0.0067(18)
C42A 0.0149(18) 0.027(2) 0.0153(18) 0.0068(16) 0.0063(14) 0.0022(15)
C42B 0.0111(18) 0.029(2) 0.032(2) 0.0190(18) 0.0006(16) -0.0030(15)
C43 0.0129(18) 0.028(2) 0.0192(19) 0.0015(16) -0.0026(15) 0.0042(15)
C43A 0.0148(18) 0.028(2) 0.0162(18) 0.0058(16) 0.0040(15) -0.0015(15)
C43B 0.0080(17) 0.035(2) 0.026(2) 0.0169(18) 0.0027(15) -0.0061(15)
C44 0.021(2) 0.0179(19) 0.029(2) 0.0024(17) 0.0015(17) -0.0004(16)
C44A 0.028(2) 0.0176(19) 0.028(2) 0.0066(17) 0.0027(17) 0.0054(16)
C44B 0.0178(19) 0.031(2) 0.0169(18) 0.0083(17) 0.0094(15) 0.0045(16)
C45 0.020(2) 0.021(2) 0.036(2) 0.0110(18) 0.0038(17) 0.0005(16)
C45A 0.035(2) 0.021(2) 0.026(2) 0.0109(18) 0.0011(18) -0.0036(17)
C45B 0.0166(19) 0.027(2) 0.0154(18) 0.0034(16) 0.0023(15) 0.0017(16)
C46 0.046(3) 0.065(4) 0.061(3) 0.045(3) 0.013(3) 0.009(3)
C46A 0.022(2) 0.051(3) 0.050(3) 0.024(2) 0.002(2) 0.002(2)
C46B 0.020(2) 0.043(3) 0.045(3) 0.022(2) 0.0067(19) 0.0024(19)
C47 0.0035(15) 0.028(2) 0.0131(16) 0.0156(15) 0.0025(13) -0.0004(14)
C47A 0.026(2) 0.041(3) 0.059(3) 0.015(2) 0.012(2) 0.010(2)
C47B 0.022(2) 0.049(3) 0.030(2) 0.014(2) 0.0004(18) 0.001(2)
C48 0.031(3) 0.085(4) 0.049(3) 0.030(3) 0.012(2) 0.016(3)
C48A 0.035(3) 0.043(3) 0.052(3) 0.005(2) 0.003(2) 0.012(2)
C48B 0.021(2) 0.042(3) 0.040(3) 0.015(2) 0.0042(19) -0.0011(19)
C49 0.043(3) 0.058(3) 0.057(3) 0.029(3) 0.016(3) 0.012(3)
C49A 0.026(3) 0.038(3) 0.062(3) 0.002(2) -0.003(2) 0.007(2)
C49B 0.030(2) 0.045(3) 0.036(3) 0.018(2) 0.004(2) -0.004(2)

loop_
_atom_type_symbol
_atom_type_description
_atom_type_scat_dispersion_real
_atom_type_scat_dispersion_imag
_atom_type_scat_source
C C 0.0033 0.0016 'International Tables Vol C Tables 4.2.6.8 and 6.1.1.4'
H H 0.0000 0.0000 'International Tables Vol C Tables 4.2.6.8 and 6.1.1.4'
N N 0.0061 0.0033 'International Tables Vol C Tables 4.2.6.8 and 6.1.1.4'
O O 0.0106 0.0060 'International Tables Vol C Tables 4.2.6.8 and 6.1.1.4'
Si Si 0.0817 0.0704 'International Tables Vol C Tables 4.2.6.8 and 6.1.1.4'
K K 0.2009 0.2494 'International Tables Vol C Tables 4.2.6.8 and 6.1.1.4'
Y Y -2.7962 3.5667 'International Tables Vol C Tables 4.2.6.8 and 6.1.1.4'

loop_
_geom_angle_atom_site_label_1
_geom_angle_atom_site_label_2
_geom_angle_atom_site_label_3
_geom_angle
Cnt1 Y1 Cnt2 122.6
Cnt1 Y1 Cnt3 118.6
Cnt2 Y1 Cnt3 118.8
Cnt4 Y1A Cnt5 119.2
Cnt4 Y1A Cnt6 121.6
Cnt5 Y1A Cnt6 119.2
Cnt7 Y1B Cnt8 122.6
Cnt7 Y1B Cnt9 119.0
Cnt8 Y1B Cnt9 118.4
C2 Y1 C1 30.56(11)
C2 Y1 C21 137.14(11)
C1 Y1 C21 126.46(11)
C2 Y1 C3 30.53(11)
C1 Y1 C3 50.21(11)
C21 Y1 C3 109.28(11)
C2 Y1 C9 120.39(11)
C1 Y1 C9 131.02(11)
C21 Y1 C9 99.49(10)
C3 Y1 C9 134.18(11)
C2 Y1 C20 167.87(11)
C1 Y1 C20 144.80(11)
C21 Y1 C20 30.86(10)
C3 Y1 C20 139.15(11)
C9 Y1 C20 71.27(11)
C2 Y1 C10 93.78(11)
C1 Y1 C10 100.34(11)
C21 Y1 C10 128.61(11)
C3 Y1 C10 117.43(11)
C9 Y1 C10 30.70(10)
C20 Y1 C10 98.35(11)
C2 Y1 C17 119.73(11)
C1 Y1 C17 98.60(11)
C21 Y1 C17 30.68(10)
C3 Y1 C17 102.77(11)
C9 Y1 C17 119.31(11)
C20 Y1 C17 49.50(10)
C10 Y1 C17 138.84(11)
C2 Y1 C19 151.17(11)
C1 Y1 C19 120.75(11)
C21 Y1 C19 50.61(10)
C3 Y1 C19 151.59(12)
C9 Y1 C19 73.60(11)
C20 Y1 C19 29.89(10)
C10 Y1 C19 89.81(11)
C17 Y1 C19 49.23(10)
C2 Y1 C8 112.13(11)
C1 Y1 C8 137.81(11)
C21 Y1 C8 94.34(11)
C3 Y1 C8 111.23(11)
C9 Y1 C8 29.74(10)
C20 Y1 C8 76.11(11)
C10 Y1 C8 50.15(10)
C17 Y1 C8 123.52(11)
C19 Y1 C8 91.99(11)
C2 Y1 C18 124.90(11)
C1 Y1 C18 95.25(11)
C21 Y1 C18 51.13(10)
C3 Y1 C18 123.15(11)
C9 Y1 C18 102.66(11)
C20 Y1 C18 49.96(10)
C10 Y1 C18 111.61(11)
C17 Y1 C18 30.11(10)
C19 Y1 C18 30.16(10)
C8 Y1 C18 121.84(11)
C2 Y1 C5 49.67(11)
C1 Y1 C5 30.16(11)
C21 Y1 C5 96.68(11)
C3 Y1 C5 49.21(11)
C9 Y1 C5 159.40(11)
C20 Y1 C5 120.55(11)
C10 Y1 C5 129.66(11)
C17 Y1 C5 71.18(11)
C19 Y1 C5 107.89(11)
C8 Y1 C5 160.01(11)
C18 Y1 C5 77.86(11)
C2 Y1 C4 49.63(12)
C1 Y1 C4 49.55(11)
C21 Y1 C4 87.76(11)
C3 Y1 C4 29.79(11)
C9 Y1 C4 163.22(11)
C20 Y1 C4 118.24(11)
C10 Y1 C4 143.41(11)
C17 Y1 C4 73.94(11)
C19 Y1 C4 121.89(11)
C8 Y1 C4 135.28(11)
C18 Y1 C4 93.69(11)
C5 Y1 C4 29.38(11)
C2 Y1 C6 71.63(11)
C1 Y1 C6 90.23(11)
C21 Y1 C6 142.88(11)
C3 Y1 C6 89.07(11)
C9 Y1 C6 48.96(10)
C20 Y1 C6 119.59(11)
C10 Y1 C6 30.20(10)
C17 Y1 C6 168.04(10)
C19 Y1 C6 119.10(10)
C8 Y1 C6 48.56(11)
C18 Y1 C6 141.41(10)
C5 Y1 C6 119.04(11)
C4 Y1 C6 118.02(11)
C2 Y1 C7 82.52(11)
C1 Y1 C7 109.73(11)
C21 Y1 C7 117.56(10)
C3 Y1 C7 85.40(11)
C9 Y1 C7 49.32(10)
C20 Y1 C7 105.19(11)
C10 Y1 C7 50.34(10)
C17 Y1 C7 148.19(10)
C19 Y1 C7 120.59(11)
C8 Y1 C7 29.63(10)
C18 Y1 C7 150.75(10)
C5 Y1 C7 131.18(11)
C4 Y1 C7 113.93(11)
C6 Y1 C7 29.63(10)
C10A Y1A C18A 130.01(11)
C10A Y1A C9A 30.89(10)
C18A Y1A C9A 100.27(11)
C10A Y1A C1A 97.14(11)
C18A Y1A C1A 129.46(12)
C9A Y1A C1A 120.53(11)
C10A Y1A C2A 126.99(12)
C18A Y1A C2A 99.18(12)
C9A Y1A C2A 143.72(12)
C1A Y1A C2A 30.53(12)
C10A Y1A C5A 89.81(12)
C18A Y1A C5A 139.24(12)
C9A Y1A C5A 120.30(12)
C1A Y1A C5A 30.08(12)
C2A Y1A C5A 50.06(13)
C10A Y1A C17A 140.57(11)
C18A Y1A C17A 30.79(10)
C9A Y1A C17A 120.03(11)
C1A Y1A C17A 119.20(11)
C2A Y1A C17A 91.43(12)
C5A Y1A C17A 113.52(12)
C10A Y1A C19A 99.78(11)
C18A Y1A C19A 30.88(10)
C9A Y1A C19A 71.86(11)
C1A Y1A C19A 158.91(12)
C2A Y1A C19A 129.73(12)
C5A Y1A C19A 160.89(12)
C17A Y1A C19A 49.80(11)
C10A Y1A C3A 138.97(12)
C18A Y1A C3A 90.41(12)
C9A Y1A C3A 169.17(12)
C1A Y1A C3A 49.52(12)
C2A Y1A C3A 30.20(13)
C5A Y1A C3A 49.20(13)
C17A Y1A C3A 70.41(11)
C19A Y1A C3A 118.95(12)
C10A Y1A C8A 50.76(10)
C18A Y1A C8A 93.71(11)
C9A Y1A C8A 30.40(10)
C1A Y1A C8A 106.49(11)
C2A Y1A C8A 118.16(12)
C5A Y1A C8A 122.90(12)
C17A Y1A C8A 123.05(11)
C19A Y1A C8A 75.38(11)
C3A Y1A C8A 148.09(13)
C10A Y1A C4A 112.69(13)
C18A Y1A C4A 111.71(12)
C9A Y1A C4A 142.78(13)
C1A Y1A C4A 49.34(12)
C2A Y1A C4A 49.71(14)
C5A Y1A C4A 29.72(12)
C17A Y1A C4A 83.93(12)
C19A Y1A C4A 131.99(12)
C3A Y1A C4A 29.62(14)
C8A Y1A C4A 152.57(12)
C10A Y1A C20A 91.43(11)
C18A Y1A C20A 50.45(11)
C9A Y1A C20A 73.79(11)
C1A Y1A C20A 161.77(11)
C2A Y1A C20A 140.66(12)
C5A Y1A C20A 134.61(12)
C17A Y1A C20A 49.40(11)
C19A Y1A C20A 29.79(10)
C3A Y1A C20A 115.06(12)
C8A Y1A C20A 91.40(11)
C4A Y1A C20A 112.46(12)
C10A Y1A C21A 112.74(11)
C18A Y1A C21A 51.20(10)
C9A Y1A C21A 102.52(11)
C1A Y1A C21A 132.36(11)
C2A Y1A C21A 113.54(12)
C5A Y1A C21A 111.04(12)
C17A Y1A C21A 30.44(10)
C19A Y1A C21A 49.98(10)
C3A Y1A C21A 85.48(12)
C8A Y1A C21A 121.14(11)
C4A Y1A C21A 84.28(12)
C20A Y1A C21A 30.04(10)
C10A Y1A C6A 30.47(10)
C18A Y1A C6A 142.99(11)
C9A Y1A C6A 49.63(11)
C1A Y1A C6A 71.17(11)
C2A Y1A C6A 98.59(12)
C5A Y1A C6A 75.39(12)
C17A Y1A C6A 169.63(11)
C19A Y1A C6A 120.41(11)
C3A Y1A C6A 119.87(12)
C8A Y1A C6A 49.30(10)
C4A Y1A C6A 104.57(12)
C20A Y1A C6A 120.72(11)
C21A Y1A C6A 142.91(11)
C10A Y1A C7A 50.68(10)
C18A Y1A C7A 116.50(10)
C9A Y1A C7A 49.95(10)
C1A Y1A C7A 76.88(11)
C2A Y1A C7A 93.89(12)
C5A Y1A C7A 94.35(12)
C17A Y1A C7A 147.18(10)
C19A Y1A C7A 104.53(10)
C3A Y1A C7A 123.29(12)
C8A Y1A C7A 29.92(10)
C4A Y1A C7A 123.31(12)
C20A Y1A C7A 120.58(11)
C21A Y1A C7A 150.62(11)
C6A Y1A C7A 29.94(10)
C7B Y1B C6B 31.19(10)
C7B Y1B C20B 98.92(11)
C6B Y1B C20B 120.02(11)
C7B Y1B C5B 120.74(11)
C6B Y1B C5B 91.18(12)
C20B Y1B C5B 134.38(11)
C7B Y1B C4B 145.03(12)
C6B Y1B C4B 119.74(12)
C20B Y1B C4B 116.02(11)
C5B Y1B C4B 30.39(11)
C7B Y1B C21B 129.24(11)
C6B Y1B C21B 142.78(11)
C20B Y1B C21B 30.86(10)
C5B Y1B C21B 104.69(11)
C4B Y1B C21B 85.66(11)
C7B Y1B C8B 30.76(11)
C6B Y1B C8B 49.80(11)
C20B Y1B C8B 71.32(11)
C5B Y1B C8B 136.39(11)
C4B Y1B C8B 166.47(11)
C21B Y1B C8B 99.83(11)
C7B Y1B C3B 126.52(11)
C6B Y1B C3B 116.23(11)
C20B Y1B C3B 123.00(11)
C5B Y1B C3B 49.62(11)
C4B Y1B C3B 29.81(11)
C21B Y1B C3B 99.29(11)
C8B Y1B C3B 156.26(11)
C7B Y1B C9B 50.72(11)
C6B Y1B C9B 49.48(11)
C20B Y1B C9B 74.59(11)
C5B Y1B C9B 112.38(11)
C4B Y1B C9B 138.17(11)
C21B Y1B C9B 93.32(11)
C8B Y1B C9B 29.95(10)
C3B Y1B C9B 160.21(11)
C7B Y1B C2B 98.41(11)
C6B Y1B C2B 86.38(11)
C20B Y1B C2B 150.16(11)
C5B Y1B C2B 49.84(11)
C4B Y1B C2B 49.83(11)
C21B Y1B C2B 129.52(11)
C8B Y1B C2B 129.15(11)
C3B Y1B C2B 30.25(11)
C9B Y1B C2B 134.63(11)
C7B Y1B C10B 51.65(10)
C6B Y1B C10B 30.44(10)
C20B Y1B C10B 103.83(11)
C5B Y1B C10B 86.51(11)
C4B Y1B C10B 116.30(11)
C21B Y1B C10B 115.91(11)
C8B Y1B C10B 50.18(10)
C3B Y1B C10B 130.23(11)
C9B Y1B C10B 30.20(10)
C2B Y1B C10B 105.98(11)
C7B Y1B C19B 90.38(11)
C6B Y1B C19B 120.36(11)
C20B Y1B C19B 30.01(10)
C5B Y1B C19B 148.46(11)
C4B Y1B C19B 119.02(11)
C21B Y1B C19B 50.50(10)
C8B Y1B C19B 73.29(11)
C3B Y1B C19B 109.18(11)
C9B Y1B C19B 90.61(10)
C2B Y1B C19B 126.18(11)
C10B Y1B C19B 120.21(11)
C7B Y1B C1B 95.71(11)
C6B Y1B C1B 71.46(11)
C20B Y1B C1B 164.37(11)
C5B Y1B C1B 30.20(11)
C4B Y1B C1B 49.72(12)
C21B Y1B C1B 133.72(11)
C8B Y1B C1B 121.24(11)
C3B Y1B C1B 49.33(11)
C9B Y1B C1B 111.26(11)
C2B Y1B C1B 29.80(11)
C10B Y1B C1B 81.07(11)
C19B Y1B C1B 155.88(11)
C7B Y1B C17B 139.23(11)
C6B Y1B C17B 168.75(11)
C20B Y1B C17B 49.26(10)
C5B Y1B C17B 99.49(11)
C4B Y1B C17B 71.43(11)
C21B Y1B C17B 30.18(10)
C8B Y1B C17B 118.95(11)
C3B Y1B C17B 73.96(11)
C9B Y1B C17B 121.88(11)
C2B Y1B C17B 103.21(11)
C10B Y1B C17B 146.02(10)
C19B Y1B C17B 49.04(10)
C1B Y1B C17B 119.75(11)
C7B Y1B C18B 112.40(10)
C6B Y1B C18B 143.32(10)
C20B Y1B C18B 49.95(10)
C5B Y1B C18B 120.99(11)
C4B Y1B C18B 90.60(11)
C21B Y1B C18B 50.60(10)
C8B Y1B C18B 102.47(10)
C3B Y1B C18B 79.25(11)
C9B Y1B C18B 120.47(10)
C2B Y1B C18B 100.78(11)
C10B Y1B C18B 150.42(10)
C19B Y1B C18B 30.26(10)
C1B Y1B C18B 128.02(11)
C17B Y1B C18B 29.75(10)
O6 K1 O5 60.98(8)
O6 K1 O3 120.15(8)
O5 K1 O3 94.41(8)
O6 K1 O4 94.50(8)
O5 K1 O4 130.91(8)
O3 K1 O4 60.05(7)
O6 K1 O1 132.97(8)
O5 K1 O1 96.07(8)
O3 K1 O1 100.74(8)
O4 K1 O1 127.63(8)
O6 K1 O2 95.16(8)
O5 K1 O2 120.42(8)
O3 K1 O2 140.12(8)
O4 K1 O2 102.37(7)
O1 K1 O2 59.79(7)
O6 K1 N2 59.46(8)
O5 K1 N2 120.10(8)
O3 K1 N2 120.28(8)
O4 K1 N2 60.56(8)
O1 K1 N2 119.77(8)
O2 K1 N2 60.47(8)
O6 K1 N1 121.97(9)
O5 K1 N1 61.30(8)
O3 K1 N1 59.47(8)
O4 K1 N1 119.01(8)
O1 K1 N1 59.23(8)
O2 K1 N1 118.68(8)
N2 K1 N1 178.55(9)
O2A K1A O3A 104.27(14)
O2' K1A O3A 119.36(12)
O2A K1A O6A 107.73(13)
O2' K1A O6A 93.99(12)
O3A K1A O6A 141.76(8)
O2A K1A O4A 87.87(13)
O2' K1A O4A 96.85(11)
O3A K1A O4A 59.66(7)
O6A K1A O4A 100.99(7)
O2A K1A O5A 148.26(13)
O2' K1A O5A 135.05(12)
O3A K1A O5A 100.78(7)
O6A K1A O5A 59.44(7)
O4A K1A O5A 121.91(7)
O2A K1A O1A 61.85(12)
O2' K1A O1A 60.06(11)
O3A K1A O1A 102.31(8)
O6A K1A O1A 110.91(8)
O4A K1A O1A 141.01(8)
O5A K1A O1A 94.06(8)
O2A K1A N1A 115.24(13)
O2' K1A N1A 119.65(12)
O3A K1A N1A 61.58(8)
O6A K1A N1A 119.50(8)
O4A K1A N1A 120.45(8)
O5A K1A N1A 61.52(7)
O1A K1A N1A 61.41(8)
O2A K1A N2A 63.54(13)
O2' K1A N2A 59.06(12)
O3A K1A N2A 118.88(8)
O6A K1A N2A 61.00(8)
O4A K1A N2A 60.22(8)
O5A K1A N2A 119.24(8)
O1A K1A N2A 117.35(8)
N1A K1A N2A 178.72(9)
O2A K1A C31A 21.87(17)
O3A K1A C31A 99.14(15)
O6A K1A C31A 118.20(16)
O4A K1A C31A 103.69(15)
O5A K1A C31A 134.27(15)
O1A K1A C31A 41.34(15)
N1A K1A C31A 93.93(15)
N2A K1A C31A 84.82(15)
O1B K1B O2B 60.97(8)
O1B K1B O4B 116.40(8)
O2B K1B O4B 91.52(7)
O1B K1B O3B 94.04(8)
O2B K1B O3B 130.67(8)
O4B K1B O3B 60.62(7)
O1B K1B O6B 139.31(8)
O2B K1B O6B 100.03(8)
O4B K1B O6B 98.50(7)
O3B K1B O6B 122.35(7)
O1B K1B O5B 99.27(7)
O2B K1B O5B 123.38(7)
O4B K1B O5B 139.76(7)
O3B K1B O5B 100.93(7)
O6B K1B O5B 59.39(7)
O1B K1B N1B 60.37(8)
O2B K1B N1B 120.77(8)
O4B K1B N1B 121.26(8)
O3B K1B N1B 61.28(7)
O6B K1B N1B 119.05(8)
O5B K1B N1B 60.55(7)
O1B K1B N2B 121.12(8)
O2B K1B N2B 60.69(8)
O4B K1B N2B 58.50(7)
O3B K1B N2B 118.23(7)
O6B K1B N2B 59.85(8)
O5B K1B N2B 118.54(8)
N1B K1B N2B 178.50(9)
C7 Si1 C12 111.09(18)
C7 Si1 C13 111.22(18)
C12 Si1 C13 110.58(19)
C7 Si1 C11 112.61(18)
C12 Si1 C11 105.3(2)
C13 Si1 C11 105.7(2)
C7A Si1A C12A 114.44(18)
C7A Si1A C11A 109.47(18)
C12A Si1A C11A 107.0(2)
C7A Si1A C13A 108.92(17)
C12A Si1A C13A 108.4(2)
C11A Si1A C13A 108.4(2)
C10B Si1B C16B 113.27(17)
C10B Si1B C14B 110.45(17)
C16B Si1B C14B 108.59(19)
C10B Si1B C15B 107.97(17)
C16B Si1B C15B 106.35(18)
C14B Si1B C15B 110.10(19)
C10 Si2 C14 109.15(18)
C10 Si2 C16 112.99(17)
C14 Si2 C16 109.60(19)
C10 Si2 C15 111.64(17)
C14 Si2 C15 107.9(2)
C16 Si2 C15 105.4(2)
C10A Si2A C14A 110.32(17)
C10A Si2A C16A 113.45(17)
C14A Si2A C16A 110.41(19)
C10A Si2A C15A 108.47(16)
C14A Si2A C15A 108.82(18)
C16A Si2A C15A 105.14(19)
C7B Si2B C11B 111.33(18)
C7B Si2B C12B 110.92(18)
C11B Si2B C12B 107.5(2)
C7B Si2B C13B 110.59(17)
C11B Si2B C13B 105.1(2)
C12B Si2B C13B 111.30(19)
C22 Si3 C18 107.76(17)
C22 Si3 C24 109.68(18)
C18 Si3 C24 109.34(17)
C22 Si3 C23 106.46(19)
C18 Si3 C23 118.41(17)
C24 Si3 C23 104.96(19)
C18A Si3A C23A 109.07(19)
C18A Si3A C24A 113.88(19)
C23A Si3A C24A 110.7(2)
C18A Si3A C22A 109.20(17)
C23A Si3A C22A 108.4(2)
C24A Si3A C22A 105.4(2)
C18B Si3B C23B 108.85(17)
C18B Si3B C24B 109.25(17)
C23B Si3B C24B 108.59(19)
C18B Si3B C22B 115.41(16)
C23B Si3B C22B 107.11(19)
C24B Si3B C22B 107.44(18)
C21 Si4 C25 109.72(17)
C21 Si4 C26 113.14(16)
C25 Si4 C26 110.31(18)
C21 Si4 C27 111.78(16)
C25 Si4 C27 104.87(18)
C26 Si4 C27 106.68(18)
C21A Si4A C25A 108.11(18)
C21A Si4A C26A 115.72(18)
C25A Si4A C26A 108.6(2)
C21A Si4A C27A 109.26(18)
C25A Si4A C27A 108.4(2)
C26A Si4A C27A 106.5(2)
C21B Si4B C27B 109.43(17)
C21B Si4B C25B 110.43(16)
C27B Si4B C25B 107.31(18)
C21B Si4B C26B 112.45(17)
C27B Si4B C26B 111.96(18)
C25B Si4B C26B 105.06(18)
C28 N1 C40 110.8(3)
C28 N1 C34 109.0(3)
C40 N1 C34 109.7(3)
C28 N1 K1 110.1(2)
C40 N1 K1 106.9(2)
C34 N1 K1 110.3(2)
C34A N1A C28A 110.1(3)
C34A N1A C40A 109.6(3)
C28A N1A C40A 109.4(3)
C34A N1A K1A 109.2(2)
C28A N1A K1A 109.9(2)
C40A N1A K1A 108.7(2)
C34B N1B C40B 109.2(3)
C34B N1B C28B 109.9(3)
C40B N1B C28B 108.4(3)
C34B N1B K1B 108.4(2)
C40B N1B K1B 110.7(2)
C28B N1B K1B 110.3(2)
C33 N2 C45 109.7(3)
C33 N2 C39 109.2(3)
C45 N2 C39 110.1(3)
C33 N2 K1 109.8(2)
C45 N2 K1 110.3(2)
C39 N2 K1 107.8(2)
C39A N2A C45A 109.7(3)
C39A N2A C33A 110.7(3)
C45A N2A C33A 109.1(3)
C39A N2A K1A 109.2(2)
C45A N2A K1A 109.5(2)
C33A N2A K1A 108.6(2)
C45B N2B C33B 111.0(3)
C45B N2B C39B 108.9(3)
C33B N2B C39B 110.4(3)
C45B N2B K1B 109.3(2)
C33B N2B K1B 105.5(2)
C39B N2B K1B 111.7(2)
C29 O1 C30 111.7(3)
C29 O1 K1 121.6(2)
C30 O1 K1 116.0(2)
C30' O1A C29A 121.6(4)
C29A O1A C30A 102.3(4)
C30' O1A K1A 110.9(4)
C29A O1A K1A 113.3(2)
C30A O1A K1A 109.8(4)
C29B O1B C30B 112.0(3)
C29B O1B K1B 119.0(2)
C30B O1B K1B 118.6(2)
C32 O2 C31 111.2(3)
C32 O2 K1 114.7(2)
C31 O2 K1 113.4(2)
C32B O2B C31B 110.8(3)
C32B O2B K1B 119.7(2)
C31B O2B K1B 110.3(2)
C35 O3 C36 112.3(3)
C35 O3 K1 117.56(19)
C36 O3 K1 117.7(2)
C36A O3A C35A 110.9(3)
C36A O3A K1A 119.4(2)
C35A O3A K1A 119.0(2)
C36B O3B C35B 110.6(3)
C36B O3B K1B 109.91(19)
C35B O3B K1B 115.78(19)
C38 O4 C37 111.2(3)
C38 O4 K1 119.3(2)
C37 O4 K1 111.0(2)
C38A O4A C37A 111.3(3)
C38A O4A K1A 119.4(2)
C37A O4A K1A 113.5(2)
C37B O4B C38B 111.2(3)
C37B O4B K1B 116.97(19)
C38B O4B K1B 121.10(19)
C41 O5 C42 111.2(3)
C41 O5 K1 116.1(2)
C42 O5 K1 111.5(2)
C42A O5A C41A 110.5(3)
C42A O5A K1A 113.44(19)
C41A O5A K1A 116.69(19)
C42B O5B C41B 111.1(3)
C42B O5B K1B 114.06(19)
C41B O5B K1B 114.55(19)
C44 O6 C43 111.9(3)
C44 O6 K1 121.7(2)
C43 O6 K1 117.5(2)
C43A O6A C44A 111.5(3)
C43A O6A K1A 118.7(2)
C44A O6A K1A 118.1(2)
C43B O6B C44B 110.6(3)
C43B O6B K1B 115.9(2)
C44B O6B K1B 118.9(2)
C49 O7 C46 98.0(7)
C46 O7' C49 96.3(7)
C46B O7A C49B 109.2(3)
C49A O7B C46A 105.0(3)
C2 C1 C5 107.6(3)
C2 C1 Y1 74.7(2)
C5 C1 Y1 77.6(2)
C5A C1A C2A 108.2(4)
C5A C1A Y1A 75.3(2)
C2A C1A Y1A 74.8(2)
C2B C1B C5B 108.3(3)
C2B C1B Y1B 75.0(2)
C5B C1B Y1B 73.2(2)
C1 C2 C3 107.5(3)
C1 C2 Y1 74.7(2)
C3 C2 Y1 75.4(2)
C3A C2A C1A 106.8(4)
C3A C2A Y1A 76.5(2)
C1A C2A Y1A 74.7(2)
C1B C2B C3B 107.2(3)
C1B C2B Y1B 75.2(2)
C3B C2B Y1B 74.6(2)
C4 C3 C2 108.1(3)
C4 C3 Y1 77.4(2)
C2 C3 Y1 74.1(2)
C4A C3A C2A 108.4(4)
C4A C3A Y1A 75.3(2)
C2A C3A Y1A 73.3(2)
C4B C3B C2B 108.5(3)
C4B C3B Y1B 74.0(2)
C2B C3B Y1B 75.2(2)
C5 C4 C3 108.3(3)
C5 C4 Y1 75.1(2)
C3 C4 Y1 72.8(2)
C5A C4A C3A 108.2(4)
C5A C4A Y1A 73.7(2)
C3A C4A Y1A 75.1(2)
C3B C4B C5B 108.1(3)
C3B C4B Y1B 76.2(2)
C5B C4B Y1B 74.6(2)
C4 C5 C1 108.4(3)
C4 C5 Y1 75.6(2)
C1 C5 Y1 72.2(2)
C4A C5A C1A 108.4(4)
C4A C5A Y1A 76.6(2)
C1A C5A Y1A 74.7(2)
C4B C5B C1B 107.8(3)
C4B C5B Y1B 75.0(2)
C1B C5B Y1B 76.6(2)
C10 C6 C7 110.4(3)
C10 C6 Y1 72.10(19)
C7 C6 Y1 76.6(2)
C10A C6A C7A 109.9(3)
C10A C6A Y1A 71.67(19)
C7A C6A Y1A 76.7(2)
C10B C6B C7B 110.7(3)
C10B C6B Y1B 76.6(2)
C7B C6B Y1B 74.1(2)
C8 C7 C6 105.5(3)
C8 C7 Si1 127.8(3)
C6 C7 Si1 126.2(3)
C8 C7 Y1 72.5(2)
C6 C7 Y1 73.8(2)
Si1 C7 Y1 124.59(16)
C8A C7A C6A 106.0(3)
C8A C7A Si1A 128.4(3)
C6A C7A Si1A 124.5(3)
C8A C7A Y1A 72.44(19)
C6A C7A Y1A 73.34(19)
Si1A C7A Y1A 128.40(16)
C8B C7B C6B 104.8(3)
C8B C7B Si2B 125.9(3)
C6B C7B Si2B 128.4(3)
C8B C7B Y1B 76.27(19)
C6B C7B Y1B 74.7(2)
Si2B C7B Y1B 122.49(17)
C9 C8 C7 109.4(3)
C9 C8 Y1 73.3(2)
C7 C8 Y1 77.9(2)
C9A C8A C7A 108.8(3)
C9A C8A Y1A 72.90(19)
C7A C8A Y1A 77.6(2)
C9B C8B C7B 109.3(3)
C9B C8B Y1B 75.5(2)
C7B C8B Y1B 72.98(19)
C8 C9 C10 109.5(3)
C8 C9 Y1 77.0(2)
C10 C9 Y1 74.89(19)
C8A C9A C10A 109.0(3)
C8A C9A Y1A 76.7(2)
C10A C9A Y1A 74.24(19)
C8B C9B C10B 109.5(3)
C8B C9B Y1B 74.6(2)
C10B C9B Y1B 74.9(2)
C6 C10 C9 105.1(3)
C6 C10 Si2 125.3(3)
C9 C10 Si2 128.8(3)
C6 C10 Y1 77.7(2)
C9 C10 Y1 74.41(19)
Si2 C10 Y1 120.94(16)
C9A C10A C6A 106.2(3)
C9A C10A Si2A 128.3(3)
C6A C10A Si2A 123.8(3)
C9A C10A Y1A 74.9(2)
C6A C10A Y1A 77.9(2)
Si2A C10A Y1A 124.57(16)
C9B C10B C6B 105.6(3)
C9B C10B Si1B 124.6(3)
C6B C10B Si1B 128.7(3)
C9B C10B Y1B 74.9(2)
C6B C10B Y1B 73.0(2)
Si1B C10B Y1B 126.43(17)
C18 C17 C21 110.9(3)
C18 C17 Y1 76.2(2)
C21 C17 Y1 73.79(19)
C18A C17A C21A 110.2(3)
C18A C17A Y1A 73.61(19)
C21A C17A Y1A 76.6(2)
C18B C17B C21B 111.2(3)
C18B C17B Y1B 76.15(19)
C21B C17B Y1B 73.05(19)
C17 C18 C19 105.8(3)
C17 C18 Si3 127.8(3)
C19 C18 Si3 125.3(3)
C17 C18 Y1 73.69(19)
C19 C18 Y1 74.44(19)
Si3 C18 Y1 126.07(16)
C17A C18A C19A 105.5(3)
C17A C18A Si3A 126.8(3)
C19A C18A Si3A 126.7(3)
C17A C18A Y1A 75.60(19)
C19A C18A Y1A 75.9(2)
Si3A C18A Y1A 122.35(16)
C17B C18B C19B 105.5(3)
C17B C18B Si3B 126.6(3)
C19B C18B Si3B 126.9(3)
C17B C18B Y1B 74.09(19)
C19B C18B Y1B 73.08(19)
Si3B C18B Y1B 126.51(16)
C20 C19 C18 108.9(3)
C20 C19 Y1 73.77(19)
C18 C19 Y1 75.40(19)
C20A C19A C18A 109.0(3)
C20A C19A Y1A 76.4(2)
C18A C19A Y1A 73.20(19)
C20B C19B C18B 108.6(3)
C20B C19B Y1B 73.26(19)
C18B C19B Y1B 76.66(19)
C19 C20 C21 109.7(3)
C19 C20 Y1 76.34(19)
C21 C20 Y1 74.20(19)
C19A C20A C21A 109.5(3)
C19A C20A Y1A 73.84(19)
C21A C20A Y1A 75.2(2)
C19B C20B C21B 109.6(3)
C19B C20B Y1B 76.7(2)
C21B C20B Y1B 75.20(19)
C17 C21 C20 104.6(3)
C17 C21 Si4 131.2(3)
C20 C21 Si4 123.6(3)
C17 C21 Y1 75.53(19)
C20 C21 Y1 74.94(19)
Si4 C21 Y1 121.19(16)
C20A C21A C17A 105.7(3)
C20A C21A Si4A 128.1(3)
C17A C21A Si4A 125.0(3)
C20A C21A Y1A 74.76(19)
C17A C21A Y1A 72.95(19)
Si4A C21A Y1A 126.79(16)
C17B C21B C20B 105.1(3)
C17B C21B Si4B 128.2(3)
C20B C21B Si4B 125.8(3)
C17B C21B Y1B 76.77(19)
C20B C21B Y1B 73.94(19)
Si4B C21B Y1B 122.81(16)
N1 C28 C29 114.7(3)
N1A C28A C29A 113.7(3)
N1B C28B C29B 113.3(3)
O1 C29 C28 109.0(3)
O1A C29A C28A 109.0(3)
O1B C29B C28B 108.1(3)
O1 C30 C31 109.0(3)
O1B C30B C31B 109.1(3)
O2 C31 C30 109.7(3)
C31A O2A C32A 119.5(5)
C31A O2A K1A 112.3(5)
C32A O2A K1A 108.3(3)
C31A C30A O1A 122.0(8)
C30A C31A O2A 128.5(8)
C30A C31A K1A 86.8(6)
O2A C31A K1A 45.8(4)
C32A O2' C31' 110.9(5)
C32A O2' K1A 124.3(4)
C31' O2' K1A 118.0(4)
C31' C30' O1A 127.8(8)
C30' C31' O2' 119.4(7)
O2B C31B C30B 109.3(3)
O2 C32 C33 110.1(3)
O2' C32A C33A 117.1(4)
C33A C32A O2A 103.6(4)
O2B C32B C33B 109.5(3)
N2 C33 C32 114.0(3)
C32A C33A N2A 112.9(3)
N2B C33B C32B 114.4(3)
N1 C34 C35 112.9(3)
O3A C36A C37A 108.5(3)
N1B C34B C35B 113.4(3)
O3 C35 C34 108.2(3)
O3A C35A C34A 109.2(3)
O3B C35B C34B 110.0(3)
O3 C36 C37 109.1(3)
N1A C34A C35A 114.6(3)
O3B C36B C37B 110.2(3)
O4 C37 C36 109.1(3)
O4A C37A C36A 109.5(3)
O4B C37B C36B 109.7(3)
O4 C38 C39 108.9(3)
O4A C38A C39A 109.1(3)
O4B C38B C39B 108.8(3)
N2 C39 C38 113.8(3)
N2A C39A C38A 113.8(3)
N2B C39B C38B 112.3(3)
N1 C40 C41 114.0(3)
N1A C40A C41A 114.0(3)
N1B C40B C41B 113.8(3)
O5 C41 C40 109.3(3)
O5A C41A C40A 110.3(3)
O5B C41B C40B 109.5(3)
O5 C42 C43 110.2(3)
O5A C42A C43A 110.0(3)
O5B C42B C43B 109.9(3)
O6 C43 C42 109.2(3)
O6A C43A C42A 109.5(3)
O6B C43B C42B 110.1(3)
O6 C44 C45 108.5(3)
O6A C44A C45A 109.5(3)
O6B C44B C45B 109.5(3)
N2 C45 C44 113.0(3)
N2A C45A C44A 114.0(3)
N2B C45B C44B 114.1(3)
C47 C46 O7' 109.0(5)
C47 C46 O7 103.3(5)
O7B C46A C47A 106.0(4)
O7A C46B C47B 106.5(3)
C48 C47 C46 109.9(3)
C46A C47A C48A 103.4(4)
C46B C47B C48B 101.9(3)
C47 C48 C49 107.6(4)
C49A C48A C47A 104.4(4)
C49B C48B C47B 101.5(3)
O7 C49 C48 105.7(6)
C48 C49 O7' 105.2(6)
O7B C49A C48A 107.5(4)
O7A C49B C48B 106.6(4)
C53 C52 O8 102.6(7)
C51' C52 C53' 99.9(8)
C50 O8 C52 97.3(7)
O8 C50 C51 105.6(9)
C50 C51 C53 104.4(8)
C52 C53 C51 106.2(8)
C53' O8' C50' 106.9(7)
O8' C50' C51' 101.1(8)
C52 C51' C50' 111.8(10)
O8' C53' C52 103.7(7)

loop_
_geom_bond_atom_site_label_1
_geom_bond_atom_site_label_2
_geom_bond_distance
Y1 Cnt1 2.435
Y1 Cnt2 2.468
Y1 Cnt3 2.435
Y1A Cnt4 2.426
Y1A Cnt5 2.440
Y1A Cnt6 2.428
Y1B Cnt7 2.434
Y1B Cnt8 2.421
Y1B Cnt9 2.447
Y1 C2 2.682(3)
Y1 C1 2.682(4)
Y1 C21 2.693(3)
Y1 C3 2.699(3)
Y1 C9 2.699(3)
Y1 C20 2.703(3)
Y1 C10 2.705(3)
Y1 C17 2.716(3)
Y1 C19 2.735(3)
Y1 C8 2.745(3)
Y1 C18 2.748(3)
Y1 C5 2.751(4)
Y1 C4 2.757(4)
Y1 C6 2.778(3)
Y1 C7 2.814(4)
Y1A C10A 2.671(3)
Y1A C18A 2.672(3)
Y1A C9A 2.679(3)
Y1A C1A 2.684(4)
Y1A C2A 2.685(4)
Y1A C5A 2.691(4)
Y1A C17A 2.698(3)
Y1A C19A 2.707(3)
Y1A C3A 2.726(4)
Y1A C8A 2.728(3)
Y1A C4A 2.728(4)
Y1A C20A 2.739(3)
Y1A C21A 2.745(3)
Y1A C6A 2.751(3)
Y1A C7A 2.795(3)
Y1B C7B 2.675(3)
Y1B C6B 2.684(3)
Y1B C20B 2.687(3)
Y1B C5B 2.688(4)
Y1B C4B 2.694(4)
Y1B C21B 2.703(3)
Y1B C8B 2.718(3)
Y1B C3B 2.722(4)
Y1B C9B 2.729(3)
Y1B C2B 2.730(4)
Y1B C10B 2.730(3)
Y1B C19B 2.731(3)
Y1B C1B 2.732(4)
Y1B C17B 2.751(3)
Y1B C18B 2.778(3)
K1 O6 2.761(3)
K1 O5 2.797(3)
K1 O3 2.805(2)
K1 O4 2.816(3)
K1 O1 2.820(3)
K1 O2 2.859(3)
K1 N2 3.018(3)
K1 N1 3.028(3)
K1A O2A 2.719(5)
K1A O2' 2.758(5)
K1A O3A 2.760(2)
K1A O6A 2.803(2)
K1A O4A 2.845(2)
K1A O5A 2.847(2)
K1A O1A 2.867(3)
K1A N1A 2.936(3)
K1A N2A 2.969(3)
K1A C31A 3.508(9)
K1B O1B 2.739(3)
K1B O2B 2.783(3)
K1B O4B 2.802(2)
K1B O3B 2.826(2)
K1B O6B 2.838(2)
K1B O5B 2.888(2)
K1B N1B 2.984(3)
K1B N2B 3.052(3)
Si1 C7 1.857(4)
Si1 C12 1.865(4)
Si1 C13 1.868(4)
Si1 C11 1.871(4)
Si1A C7A 1.852(4)
Si1A C12A 1.861(4)
Si1A C11A 1.865(4)
Si1A C13A 1.872(4)
Si1B C10B 1.854(4)
Si1B C16B 1.874(4)
Si1B C14B 1.877(4)
Si1B C15B 1.881(4)
Si2 C10 1.848(4)
Si2 C14 1.863(4)
Si2 C16 1.870(4)
Si2 C15 1.875(4)
Si2A C10A 1.853(4)
Si2A C14A 1.866(4)
Si2A C16A 1.869(4)
Si2A C15A 1.879(4)
Si2B C7B 1.844(4)
Si2B C11B 1.875(4)
Si2B C12B 1.877(4)
Si2B C13B 1.880(4)
Si3 C22 1.863(4)
Si3 C18 1.873(4)
Si3 C24 1.875(4)
Si3 C23 1.881(4)
Si3A C18A 1.848(4)
Si3A C23A 1.860(5)
Si3A C24A 1.868(4)
Si3A C22A 1.878(4)
Si3B C18B 1.847(4)
Si3B C23B 1.868(4)
Si3B C24B 1.872(4)
Si3B C22B 1.873(4)
Si4 C21 1.852(4)
Si4 C25 1.867(4)
Si4 C26 1.871(4)
Si4 C27 1.871(4)
Si4A C21A 1.853(4)
Si4A C25A 1.867(4)
Si4A C26A 1.870(4)
Si4A C27A 1.871(4)
Si4B C21B 1.849(4)
Si4B C27B 1.870(4)
Si4B C25B 1.875(4)
Si4B C26B 1.878(4)
N1 C28 1.464(5)
N1 C40 1.477(5)
N1 C34 1.478(4)
N1A C34A 1.467(4)
N1A C28A 1.477(5)
N1A C40A 1.487(4)
N1B C34B 1.470(4)
N1B C40B 1.474(4)
N1B C28B 1.481(5)
N2 C33 1.470(5)
N2 C45 1.475(5)
N2 C39 1.475(5)
N2A C39A 1.469(5)
N2A C45A 1.469(5)
N2A C33A 1.482(5)
N2B C45B 1.465(5)
N2B C33B 1.469(4)
N2B C39B 1.483(4)
O1 C29 1.419(5)
O1 C30 1.438(4)
O1A C30' 1.417(9)
O1A C29A 1.418(5)
O1A C30A 1.473(9)
O1B C29B 1.427(4)
O1B C30B 1.431(4)
O2 C32 1.417(4)
O2 C31 1.433(4)
O2B C32B 1.426(4)
O2B C31B 1.444(4)
O3 C35 1.419(4)
O3 C36 1.419(4)
O3A C36A 1.426(4)
O3A C35A 1.428(4)
O3B C36B 1.423(4)
O3B C35B 1.434(4)
O4 C38 1.424(4)
O4 C37 1.443(4)
O4A C38A 1.415(4)
O4A C37A 1.422(4)
O4B C37B 1.424(4)
O4B C38B 1.427(4)
O5 C41 1.427(5)
O5 C42 1.431(5)
O5A C42A 1.423(4)
O5A C41A 1.428(4)
O5B C42B 1.421(4)
O5B C41B 1.424(4)
O6 C44 1.417(5)
O6 C43 1.433(4)
O6A C43A 1.424(4)
O6A C44A 1.429(4)
O6B C43B 1.426(4)
O6B C44B 1.430(4)
O7 C49 1.493(11)
O7 C46 1.604(11)
O7' C46 1.563(11)
O7' C49 1.576(12)
O7A C46B 1.418(5)
O7A C49B 1.442(5)
O7B C49A 1.403(5)
O7B C46A 1.426(5)
C1 C2 1.413(5)
C1 C5 1.415(5)
C1A C5A 1.395(6)
C1A C2A 1.413(6)
C1B C2B 1.404(5)
C1B C5B 1.413(5)
C2 C3 1.417(5)
C2A C3A 1.410(6)
C2B C3B 1.422(5)
C3 C4 1.404(5)
C3A C4A 1.394(6)
C3B C4B 1.393(5)
C4 C5 1.397(5)
C4A C5A 1.390(6)
C4B C5B 1.411(5)
C6 C10 1.430(5)
C6 C7 1.430(5)
C6A C10A 1.427(5)
C6A C7A 1.433(5)
C6B C10B 1.422(5)
C6B C7B 1.441(5)
C7 C8 1.423(5)
C7A C8A 1.427(5)
C7B C8B 1.431(5)
C8 C9 1.398(5)
C8A C9A 1.418(5)
C8B C9B 1.407(5)
C9 C10 1.431(5)
C9A C10A 1.425(5)
C9B C10B 1.422(5)
C17 C18 1.420(5)
C17 C21 1.431(5)
C17A C18A 1.426(5)
C17A C21A 1.429(5)
C17B C18B 1.420(5)
C17B C21B 1.421(5)
C18 C19 1.427(5)
C18A C19A 1.432(5)
C18B C19B 1.439(5)
C19 C20 1.403(5)
C19A C20A 1.400(5)
C19B C20B 1.404(5)
C20 C21 1.436(5)
C20A C21A 1.421(5)
C20B C21B 1.434(5)
C28 C29 1.507(5)
C28A C29A 1.504(5)
C28B C29B 1.508(5)
C30 C31 1.477(5)
C30B C31B 1.483(5)
O2A C31A 1.413(10)
O2A C32A 1.646(8)
C30A C31A 1.185(11)
O2' C32A 1.226(7)
O2' C31' 1.411(8)
C30' C31' 1.207(10)
C32 C33 1.504(5)
C32A C33A 1.478(6)
C32B C33B 1.493(6)
C34 C35 1.502(5)
C36A C37A 1.501(5)
C34B C35B 1.497(5)
C35A C34A 1.507(5)
C36 C37 1.484(5)
C36B C37B 1.489(5)
C38 C39 1.517(5)
C38A C39A 1.513(5)
C38B C39B 1.507(5)
C40 C41 1.500(6)
C40A C41A 1.493(5)
C40B C41B 1.510(5)
C42 C43 1.483(5)
C42A C43A 1.489(5)
C42B C43B 1.483(5)
C44 C45 1.514(5)
C44A C45A 1.508(5)
C44B C45B 1.516(5)
C46 C47 1.422(6)
C46A C47A 1.516(6)
C46B C47B 1.513(6)
C47 C48 1.394(6)
C47A C48A 1.519(6)
C47B C48B 1.523(6)
C48 C49 1.500(7)
C48A C49A 1.498(6)
C48B C49B 1.507(6)
C52 C53 1.313(11)
C52 C51' 1.321(12)
C52 O8 1.696(11)
C52 C53' 1.749(13)
O8 C50 1.415(13)
C50 C51 1.481(14)
C51 C53 1.595(13)
O8' C53' 1.431(12)
O8' C50' 1.486(12)
C50' C51' 1.518(15)
